data_4023561
loop_
_publ_author_name
'Soumyadip Ghosh'
'Anxin Wu'
'James C. Fettinger'
'Peter Y. Zavalij'
'Lyle Isaacs'

_publ_section_title
;
 Self-Sorting Molecular Clips
;
_journal_name_full 'Journal of Organic Chemistry'
_journal_page_first 5915
_journal_page_last 5925
_journal_paper_doi 10.1021/jo8009424
_journal_volume 73
_journal_year 2008
_chemical_formula_moiety '(C54 H56 N12 O16), 1.78(C2 H3 N)'
_chemical_formula_sum 'C57.56 H61.34 N13.78 O16'
_chemical_formula_weight 1202.18
_chemical_name_common 'Two intrpenetrating arcs'
_chemical_name_systematic
;
Two intrpenetrating arcs
;
_space_group_IT_number 15
_symmetry_cell_setting monoclinic
_symmetry_space_group_name_Hall '-C 2yc'
_symmetry_space_group_name_H-M 'C 1 2/c 1'
_atom_sites_solution_hydrogens geom
_atom_sites_solution_primary direct
_atom_sites_solution_secondary difmap
_audit_creation_method 'SHELXL-97 & ZCIF'
_cell_angle_alpha 90.00
_cell_angle_beta 112.289(2)
_cell_angle_gamma 90.00
_cell_formula_units_Z 16
_cell_length_a 58.514(9)
_cell_length_b 14.196(2)
_cell_length_c 32.059(5)
_cell_measurement_reflns_used 7354
_cell_measurement_temperature 220(2)
_cell_measurement_theta_max 23.8
_cell_measurement_theta_min 2.1
_cell_volume 24641(7)
_computing_cell_refinement 'SAINT (Bruker, 1999)'
_computing_data_collection 'SMART (Bruker, 1999)'
_computing_data_reduction SAINT
_computing_molecular_graphics 'XSHEL (Bruker, 1999)'
_computing_publication_material SHELXL-97
_computing_structure_refinement 'SHELXL-97 (Sheldrick, 1997)'
_computing_structure_solution 'SHELXS-97 (Sheldrick, 1990)'
_diffrn_ambient_temperature 220(2)
_diffrn_detector 'CCD area detector'
_diffrn_detector_area_resol_mean 8.33
_diffrn_detector_type 'Bruker Smart1000'
_diffrn_measured_fraction_theta_full 0.981
_diffrn_measured_fraction_theta_max 0.981
_diffrn_measurement_details 366,306
_diffrn_measurement_device_type 'three-circle diffractometer'
_diffrn_measurement_method '\w and \f scans'
_diffrn_measurement_specimen_support 'glass capillary'
_diffrn_orient_matrix_type standard
_diffrn_orient_matrix_UB_11 -0.0169128
_diffrn_orient_matrix_UB_12 -0.0096883
_diffrn_orient_matrix_UB_13 -0.0234700
_diffrn_orient_matrix_UB_21 0.0005390
_diffrn_orient_matrix_UB_22 -0.0676188
_diffrn_orient_matrix_UB_23 0.0090309
_diffrn_orient_matrix_UB_31 -0.0073880
_diffrn_orient_matrix_UB_32 0.0171124
_diffrn_orient_matrix_UB_33 0.0224380
_diffrn_radiation_monochromator graphite
_diffrn_radiation_source 'fine-focus sealed tube'
_diffrn_radiation_type MoK\a
_diffrn_radiation_wavelength 0.71073
_diffrn_reflns_av_R_equivalents 0.0415
_diffrn_reflns_av_sigmaI/netI 0.0511
_diffrn_reflns_limit_h_max 62
_diffrn_reflns_limit_h_min -62
_diffrn_reflns_limit_k_max 15
_diffrn_reflns_limit_k_min -14
_diffrn_reflns_limit_l_max 33
_diffrn_reflns_limit_l_min -32
_diffrn_reflns_number 43060
_diffrn_reflns_theta_full 22.50
_diffrn_reflns_theta_max 22.50
_diffrn_reflns_theta_min 2.37
_diffrn_source_current 40
_diffrn_source_voltage 50
_diffrn_standards_decay_% 0
_exptl_absorpt_coefficient_mu 0.097
_exptl_absorpt_correction_T_max 0.974
_exptl_absorpt_correction_T_min 0.954
_exptl_absorpt_correction_type multi-scan
_exptl_absorpt_process_details 'SADABS (Sheldrick, 1996)'
_exptl_crystal_colour colorless
_exptl_crystal_density_diffrn 1.296
_exptl_crystal_density_method not-measured
_exptl_crystal_description prism
_exptl_crystal_F_000 10099
_exptl_crystal_id 'isaacs/Ghosh CC-Urea in CHCl3,C6H5CH3,CH3CN'
_exptl_crystal_size_max 0.48
_exptl_crystal_size_mid 0.40
_exptl_crystal_size_min 0.27
_platon_squeeze_details
; 
Heavily disordered acetonitrile solvent was removed using SQUEEZE
yielding 4x71.9/23 = 12.5 molecules per unit cell
;
_refine_diff_density_max 0.379
_refine_diff_density_min -0.289
_refine_diff_density_rms 0.052
_refine_ls_extinction_method none
_refine_ls_goodness_of_fit_ref 1.000
_refine_ls_hydrogen_treatment mixed
_refine_ls_matrix_type full
_refine_ls_number_parameters 1612
_refine_ls_number_reflns 15812
_refine_ls_number_restraints 114
_refine_ls_restrained_S_all 1.007
_refine_ls_R_factor_all 0.0802
_refine_ls_R_factor_gt 0.0618
_refine_ls_shift/su_max 0.000
_refine_ls_shift/su_mean 0.000
_refine_ls_structure_factor_coef Fsqd
_refine_ls_weighting_details 'w=1/[\s^2^(Fo^2^)+(0.022P)^2^+99.2P], P=(max(Fo^2^,0)+2Fc^2^)/3'
_refine_ls_weighting_scheme calc
_refine_ls_wR_factor_gt 0.1413
_refine_ls_wR_factor_ref 0.1485
_reflns_number_gt 11742
_reflns_number_total 15812
_reflns_threshold_expression >2sigma(I)
_cod_data_source_file jo8009424-File007.cif
_cod_data_source_block 1472
_cod_depositor_comments
;
The following automatic conversions were performed:
'_symmetry_cell_setting' value 'Monoclinic' changed to 'monoclinic'
according to '/home/saulius/struct/CIF-dictionaries/cif_core.dic'
dictionary named 'cif_core.dic' version 2.4.1 from 2010-06-29.

Automatic conversion script
Id: cif_fix_enum 1527 2010-12-29 10:47:43Z saulius 
;
_cod_original_sg_symbol_H-M 'C 2/c'
_cod_database_code 4023561
_diffrn_detector_distance-ccd 4.950
_diffrn_measurement_frame_size-ccd 512
_diffrn_measurement_frame_time-ccd 38
_diffrn_measurement_frame_width-ccd 0.5
_diffrn_measurement_total_frames-ccd 672
_diffrn_measurement_total_time-ccd 8.4

loop_
_symmetry_equiv_pos_as_xyz
'x, y, z'
'-x, y, -z+1/2'
'x+1/2, y+1/2, z'
'-x+1/2, y+1/2, -z+1/2'
'-x, -y, -z'
'x, -y, z-1/2'
'-x+1/2, -y+1/2, -z'
'x+1/2, -y+1/2, z-1/2'

loop_
_atom_site_label
_atom_site_type_symbol
_atom_site_fract_x
_atom_site_fract_y
_atom_site_fract_z
_atom_site_U_iso_or_equiv
_atom_site_adp_type
_atom_site_occupancy
_atom_site_symmetry_multiplicity
_atom_site_calc_flag
_atom_site_refinement_flags
_atom_site_disorder_assembly
_atom_site_disorder_group
C1A C 0.54777(8) 0.2758(3) 0.35240(17) 0.0691(14) Uani 1 1 d . . .
H1A H 0.5507 0.2192 0.3688 0.083 Uiso 1 1 calc R . .
C2A C 0.56723(8) 0.3221(4) 0.34686(18) 0.0692(14) Uani 1 1 d . . .
H2A H 0.5833 0.2975 0.3602 0.083 Uiso 1 1 calc R . .
C3A C 0.56335(9) 0.4029(4) 0.32237(17) 0.0727(14) Uani 1 1 d . . .
H3A H 0.5766 0.4338 0.3184 0.087 Uiso 1 1 calc R . .
C4A C 0.54004(10) 0.4386(4) 0.30360(19) 0.0927(19) Uani 1 1 d . . .
H4A H 0.5372 0.4943 0.2866 0.111 Uiso 1 1 calc R . .
C5A C 0.52063(9) 0.3935(4) 0.30945(18) 0.0810(16) Uani 1 1 d . . .
H5A H 0.5047 0.4189 0.2964 0.097 Uiso 1 1 calc R . .
C6A C 0.52430(7) 0.3115(3) 0.33422(14) 0.0548(11) Uani 1 1 d . . .
N7A N 0.50346(6) 0.2703(3) 0.33880(12) 0.0639(11) Uani 1 1 d . . .
H7A H 0.4891 0.2854 0.3185 0.077 Uiso 1 1 calc R . .
C8A C 0.50328(7) 0.2087(3) 0.37181(14) 0.0446(10) Uani 1 1 d . . .
O8A O 0.52163(5) 0.1709(2) 0.39862(10) 0.0595(8) Uani 1 1 d . . .
N9A N 0.48020(5) 0.1929(2) 0.37087(11) 0.0491(9) Uani 1 1 d . . .
H9A H 0.4677 0.2212 0.3507 0.059 Uiso 1 1 calc R . .
C10A C 0.47601(6) 0.1310(3) 0.40212(13) 0.0427(10) Uani 1 1 d . . .
C11A C 0.47603(7) 0.0347(3) 0.39511(14) 0.0507(10) Uani 1 1 d . . .
H11A H 0.4789 0.0120 0.3700 0.061 Uiso 1 1 calc R . .
C12A C 0.47192(7) -0.0284(3) 0.42422(14) 0.0512(11) Uani 1 1 d . . .
H12A H 0.4720 -0.0936 0.4190 0.061 Uiso 1 1 calc R . .
C13A C 0.46770(7) 0.0053(3) 0.46132(14) 0.0465(10) Uani 1 1 d . . .
C14A C 0.46766(6) 0.1018(3) 0.46912(13) 0.0419(9) Uani 1 1 d . . .
C15A C 0.47175(6) 0.1655(3) 0.43941(13) 0.0418(9) Uani 1 1 d . . .
O16A O 0.46390(5) -0.05213(18) 0.49239(10) 0.0581(8) Uani 1 1 d . . .
C17A C 0.46445(8) -0.1501(3) 0.48705(17) 0.0641(12) Uani 1 1 d . . .
H17A H 0.4506 -0.1691 0.4602 0.096 Uiso 1 1 calc R . .
H17B H 0.4634 -0.1812 0.5132 0.096 Uiso 1 1 calc R . .
H17C H 0.4798 -0.1678 0.4841 0.096 Uiso 1 1 calc R . .
C18A C 0.46389(7) 0.1347(3) 0.51115(14) 0.0503(10) Uani 1 1 d . . .
H18A H 0.4609 0.0794 0.5267 0.060 Uiso 1 1 calc R . .
H18B H 0.4792 0.1645 0.5315 0.060 Uiso 1 1 calc R . .
C19A C 0.47343(7) 0.2704(3) 0.44847(14) 0.0462(10) Uani 1 1 d . . .
H19A H 0.4880 0.2824 0.4759 0.055 Uiso 1 1 calc R . .
H19B H 0.4761 0.3021 0.4236 0.055 Uiso 1 1 calc R . .
N20A N 0.44359(6) 0.2007(2) 0.50263(11) 0.0445(8) Uani 1 1 d . . .
N21A N 0.45202(5) 0.3126(2) 0.45374(10) 0.0384(7) Uani 1 1 d . . .
C22A C 0.44618(7) 0.2980(3) 0.49308(13) 0.0400(9) Uani 1 1 d . . .
C23A C 0.46433(8) 0.3444(3) 0.53642(17) 0.0569(11) Uani 1 1 d . . .
O23A O 0.46261(7) 0.3342(3) 0.57208(11) 0.0821(10) Uani 1 1 d . . .
O24A O 0.48166(6) 0.3929(3) 0.52962(11) 0.0870(11) Uani 1 1 d . . .
C25A C 0.49993(12) 0.4351(6) 0.5708(2) 0.134(3) Uani 1 1 d . . .
H25A H 0.4933 0.4929 0.5787 0.161 Uiso 1 1 calc R . .
H25B H 0.5040 0.3910 0.5961 0.161 Uiso 1 1 calc R . .
C26A C 0.52104(15) 0.4556(7) 0.5615(3) 0.183(5) Uani 1 1 d . . .
H26A H 0.5296 0.3974 0.5605 0.274 Uiso 1 1 calc R . .
H26B H 0.5320 0.4962 0.5849 0.274 Uiso 1 1 calc R . .
H26C H 0.5161 0.4871 0.5325 0.274 Uiso 1 1 calc R . .
C27A C 0.41962(7) 0.1734(3) 0.48959(13) 0.0441(10) Uani 1 1 d . . .
O27A O 0.41203(5) 0.09400(19) 0.48946(10) 0.0573(7) Uani 1 1 d . . .
C28A C 0.43440(7) 0.3619(3) 0.42060(14) 0.0415(9) Uani 1 1 d . . .
O28A O 0.43532(5) 0.3882(2) 0.38515(9) 0.0524(7) Uani 1 1 d . . .
N29A N 0.40498(5) 0.2535(2) 0.47695(10) 0.0422(8) Uani 1 1 d . . .
N30A N 0.41482(5) 0.3777(2) 0.43412(10) 0.0415(8) Uani 1 1 d . . .
C31A C 0.41907(7) 0.3376(2) 0.47800(12) 0.0393(9) Uani 1 1 d . . .
C32A C 0.41622(8) 0.4124(3) 0.51076(15) 0.0513(10) Uani 1 1 d . . .
O32A O 0.40419(6) 0.4013(2) 0.53259(12) 0.0794(10) Uani 1 1 d . . .
O33A O 0.42924(6) 0.48776(19) 0.50978(10) 0.0657(8) Uani 1 1 d . . .
C34A C 0.42980(13) 0.5636(3) 0.5410(2) 0.100(2) Uani 1 1 d . . .
H34A H 0.4365 0.5411 0.5722 0.120 Uiso 1 1 calc R . .
H34B H 0.4132 0.5889 0.5343 0.120 Uiso 1 1 calc R . .
C35A C 0.4466(2) 0.6381(5) 0.5334(3) 0.176(4) Uani 1 1 d . . .
H35A H 0.4631 0.6126 0.5417 0.264 Uiso 1 1 calc R . .
H35B H 0.4472 0.6929 0.5519 0.264 Uiso 1 1 calc R . .
H35C H 0.4402 0.6563 0.5019 0.264 Uiso 1 1 calc R . .
C36A C 0.37862(7) 0.2487(3) 0.46496(13) 0.0455(10) Uani 1 1 d . . .
H36A H 0.3746 0.1880 0.4751 0.055 Uiso 1 1 calc R . .
H36B H 0.3738 0.2982 0.4813 0.055 Uiso 1 1 calc R . .
C37A C 0.39511(7) 0.4439(3) 0.41028(14) 0.0458(10) Uani 1 1 d . . .
H37A H 0.3920 0.4835 0.4326 0.055 Uiso 1 1 calc R . .
H37B H 0.4009 0.4851 0.3918 0.055 Uiso 1 1 calc R . .
N38A N 0.36410(5) 0.2588(2) 0.41751(11) 0.0417(8) Uani 1 1 d . . .
N39A N 0.37213(5) 0.4013(2) 0.38168(11) 0.0419(8) Uani 1 1 d . . .
C40A C 0.35502(7) 0.3495(3) 0.39608(13) 0.0435(10) Uani 1 1 d . . .
C41A C 0.34523(8) 0.4084(3) 0.42566(15) 0.0534(11) Uani 1 1 d . . .
O41A O 0.35351(6) 0.4823(2) 0.44223(12) 0.0778(10) Uani 1 1 d . . .
O42A O 0.32635(5) 0.3641(2) 0.42974(10) 0.0645(8) Uani 1 1 d . . .
C43A C 0.31273(10) 0.4154(4) 0.4527(2) 0.0960(19) Uani 1 1 d . . .
H43A H 0.3073 0.4768 0.4385 0.115 Uiso 1 1 calc R . .
H43B H 0.3232 0.4255 0.4845 0.115 Uiso 1 1 calc R . .
C44A C 0.29102(12) 0.3565(5) 0.4489(3) 0.131(3) Uani 1 1 d . . .
H44A H 0.2838 0.3303 0.4188 0.197 Uiso 1 1 calc R . .
H44B H 0.2789 0.3950 0.4548 0.197 Uiso 1 1 calc R . .
H44C H 0.2962 0.3057 0.4708 0.197 Uiso 1 1 calc R . .
C45A C 0.34952(7) 0.1841(3) 0.39339(14) 0.0451(10) Uani 1 1 d . . .
O45A O 0.35251(5) 0.1026(2) 0.40500(10) 0.0579(8) Uani 1 1 d . . .
C46A C 0.36641(7) 0.3923(3) 0.33587(14) 0.0434(10) Uani 1 1 d . . .
O46A O 0.37823(5) 0.42500(18) 0.31513(9) 0.0491(7) Uani 1 1 d . . .
N47A N 0.33134(6) 0.2197(2) 0.35570(11) 0.0454(8) Uani 1 1 d . . .
N48A N 0.34529(5) 0.3404(2) 0.31786(11) 0.0436(8) Uani 1 1 d . . .
C49A C 0.33412(7) 0.3187(3) 0.35034(13) 0.0433(9) Uani 1 1 d . . .
C50A C 0.30985(7) 0.3718(3) 0.33763(15) 0.0534(11) Uani 1 1 d . . .
O50A O 0.28983(5) 0.3369(2) 0.32648(12) 0.0756(10) Uani 1 1 d . . .
O51A O 0.31427(5) 0.4634(2) 0.33890(12) 0.0716(9) Uani 1 1 d . . .
C52A C 0.29299(10) 0.5275(4) 0.3265(3) 0.103(2) Uani 1 1 d . . .
H52A H 0.2816 0.5141 0.2957 0.123 Uiso 1 1 calc R . .
H52B H 0.2842 0.5175 0.3468 0.123 Uiso 1 1 calc R . .
C53A C 0.30062(16) 0.6176(6) 0.3294(4) 0.216(6) Uani 1 1 d . . .
H53A H 0.3037 0.6415 0.3594 0.325 Uiso 1 1 calc R . .
H53B H 0.2879 0.6554 0.3074 0.325 Uiso 1 1 calc R . .
H53C H 0.3157 0.6208 0.3236 0.325 Uiso 1 1 calc R . .
C54A C 0.31804(7) 0.1591(3) 0.31704(14) 0.0512(11) Uani 1 1 d . . .
H54A H 0.3021 0.1883 0.2998 0.061 Uiso 1 1 calc R . .
H54B H 0.3147 0.0987 0.3285 0.061 Uiso 1 1 calc R . .
C55A C 0.33368(7) 0.3151(3) 0.27072(13) 0.0463(10) Uani 1 1 d . . .
H55A H 0.3404 0.3548 0.2531 0.056 Uiso 1 1 calc R . .
H55B H 0.3159 0.3278 0.2603 0.056 Uiso 1 1 calc R . .
C56A C 0.33117(6) 0.1395(3) 0.28499(13) 0.0436(10) Uani 1 1 d . . .
C57A C 0.33752(6) 0.2120(3) 0.26191(13) 0.0417(9) Uani 1 1 d . . .
C58A C 0.34813(6) 0.1890(3) 0.23092(13) 0.0436(10) Uani 1 1 d . . .
C59A C 0.35215(7) 0.0953(3) 0.22354(14) 0.0495(10) Uani 1 1 d . . .
H59A H 0.3589 0.0804 0.2021 0.059 Uiso 1 1 calc R . .
C60A C 0.34654(7) 0.0243(3) 0.24654(14) 0.0508(10) Uani 1 1 d . . .
H60A H 0.3498 -0.0386 0.2415 0.061 Uiso 1 1 calc R . .
C61A C 0.33599(7) 0.0456(3) 0.27760(14) 0.0490(10) Uani 1 1 d . . .
O62A O 0.32968(5) -0.0214(2) 0.30204(10) 0.0618(8) Uani 1 1 d . . .
C63A C 0.33592(9) -0.1173(3) 0.29670(17) 0.0717(14) Uani 1 1 d . . .
H63A H 0.3268 -0.1374 0.2659 0.107 Uiso 1 1 calc R . .
H63B H 0.3316 -0.1574 0.3171 0.107 Uiso 1 1 calc R . .
H63C H 0.3535 -0.1219 0.3035 0.107 Uiso 1 1 calc R . .
N64A N 0.35727(6) 0.2591(2) 0.20903(11) 0.0466(8) Uani 1 1 d D . .
H64A H 0.3713(4) 0.242(3) 0.2079(13) 0.056 Uiso 1 1 d D . .
C65A C 0.34356(7) 0.3219(3) 0.17780(13) 0.0438(10) Uani 1 1 d . . .
O65A O 0.32244(5) 0.34473(19) 0.17359(9) 0.0525(7) Uani 1 1 d . . .
N66A N 0.35558(6) 0.3587(2) 0.15292(12) 0.0567(9) Uani 1 1 d . . .
H66A H 0.3685 0.3274 0.1535 0.068 Uiso 1 1 calc R . .
C67A C 0.35016(8) 0.4397(3) 0.12651(15) 0.0593(12) Uani 1 1 d . . .
C68A C 0.36403(11) 0.4553(4) 0.1004(2) 0.098(2) Uani 1 1 d . . .
H68A H 0.3756 0.4102 0.0996 0.118 Uiso 1 1 calc R . .
C69A C 0.36073(15) 0.5372(6) 0.0758(3) 0.142(3) Uani 1 1 d . . .
H69A H 0.3704 0.5484 0.0587 0.171 Uiso 1 1 calc R . .
C70A C 0.34352(18) 0.6029(5) 0.0761(3) 0.128(3) Uani 1 1 d . . .
H70A H 0.3416 0.6590 0.0595 0.153 Uiso 1 1 calc R . .
C71A C 0.32939(15) 0.5866(4) 0.1003(2) 0.109(2) Uani 1 1 d . . .
H71A H 0.3173 0.6307 0.0998 0.131 Uiso 1 1 calc R . .
C72A C 0.33250(11) 0.5053(3) 0.12589(19) 0.0849(16) Uani 1 1 d . . .
H72A H 0.3227 0.4948 0.1428 0.102 Uiso 1 1 calc R . .
C1B C 0.23722(10) 0.4771(4) 0.14554(18) 0.0768(15) Uani 1 1 d . . .
H1B H 0.2263 0.4263 0.1342 0.092 Uiso 1 1 calc R . .
C2B C 0.22805(13) 0.5696(5) 0.1453(2) 0.100(2) Uani 1 1 d . . .
H2B H 0.2110 0.5814 0.1331 0.120 Uiso 1 1 calc R . .
C3B C 0.24483(17) 0.6427(4) 0.1634(3) 0.113(3) Uani 1 1 d . . .
H3B H 0.2389 0.7044 0.1633 0.136 Uiso 1 1 calc R . .
C4B C 0.26950(16) 0.6262(4) 0.1814(2) 0.109(2) Uani 1 1 d . . .
H4B H 0.2805 0.6758 0.1945 0.131 Uiso 1 1 calc R . .
C5B C 0.27826(12) 0.5375(3) 0.1803(2) 0.0857(17) Uani 1 1 d . . .
H5B H 0.2954 0.5270 0.1916 0.103 Uiso 1 1 calc R . .
C6B C 0.26237(9) 0.4627(3) 0.16270(16) 0.0635(13) Uani 1 1 d . . .
N7B N 0.27325(6) 0.3752(2) 0.16230(14) 0.0654(11) Uani 1 1 d . . .
H7B H 0.2882 0.3765 0.1626 0.079 Uiso 1 1 calc R . .
C8B C 0.26330(7) 0.2874(3) 0.16145(14) 0.0502(10) Uani 1 1 d . . .
O8B O 0.24287(5) 0.2737(2) 0.16171(11) 0.0636(8) Uani 1 1 d . . .
N9B N 0.27914(6) 0.2172(2) 0.16080(12) 0.0514(9) Uani 1 1 d . . .
H9B H 0.2913 0.2306 0.1526 0.062 Uiso 1 1 calc R . .
C10B C 0.27633(7) 0.1226(3) 0.17307(14) 0.0432(10) Uani 1 1 d . . .
C11B C 0.27251(7) 0.1067(3) 0.21199(14) 0.0470(10) Uani 1 1 d . . .
H11B H 0.2707 0.1583 0.2288 0.056 Uiso 1 1 calc R . .
C12B C 0.27126(7) 0.0167(3) 0.22705(14) 0.0489(10) Uani 1 1 d . . .
H12B H 0.2687 0.0070 0.2540 0.059 Uiso 1 1 calc R . .
C13B C 0.27383(7) -0.0597(3) 0.20198(15) 0.0493(10) Uani 1 1 d . . .
C14B C 0.27743(7) -0.0453(3) 0.16217(14) 0.0448(10) Uani 1 1 d . . .
C15B C 0.27807(6) 0.0471(3) 0.14669(13) 0.0420(9) Uani 1 1 d . . .
O16B O 0.27327(6) -0.15124(19) 0.21456(11) 0.0629(8) Uani 1 1 d . . .
C17B C 0.26776(9) -0.1680(3) 0.25415(17) 0.0739(14) Uani 1 1 d . . .
H17D H 0.2812 -0.1446 0.2806 0.111 Uiso 1 1 calc R . .
H17E H 0.2658 -0.2351 0.2574 0.111 Uiso 1 1 calc R . .
H17F H 0.2526 -0.1356 0.2511 0.111 Uiso 1 1 calc R . .
C18B C 0.27977(8) -0.1291(3) 0.13491(16) 0.0562(11) Uani 1 1 d . . .
H18C H 0.2795 -0.1869 0.1514 0.067 Uiso 1 1 calc R . .
H18D H 0.2654 -0.1305 0.1063 0.067 Uiso 1 1 calc R . .
C19B C 0.27926(7) 0.0644(3) 0.10105(14) 0.0498(10) Uani 1 1 d . . .
H19C H 0.2646 0.0361 0.0780 0.060 Uiso 1 1 calc R . .
H19D H 0.2784 0.1325 0.0956 0.060 Uiso 1 1 calc R . .
N20B N 0.30230(6) -0.1282(2) 0.12524(12) 0.0511(9) Uani 1 1 d . . .
N21B N 0.30124(6) 0.0278(2) 0.09487(10) 0.0436(8) Uani 1 1 d . . .
C22B C 0.30447(7) -0.0717(3) 0.08999(14) 0.0461(10) Uani 1 1 d . A .
C23B C 0.28742(9) -0.1154(4) 0.04409(17) 0.0675(13) Uani 1 1 d . . .
O23B O 0.28940(7) -0.1960(3) 0.03585(13) 0.0953(12) Uani 1 1 d . A .
O24B O 0.27167(7) -0.0555(3) 0.01799(12) 0.1000(13) Uani 0.658(13) 1 d PDU A 1
C25B C 0.2580(2) -0.0922(12) -0.0294(3) 0.147(6) Uani 0.658(13) 1 d PDU A 1
H25C H 0.2689 -0.0948 -0.0461 0.176 Uiso 0.658(13) 1 calc PR A 1
H25D H 0.2514 -0.1554 -0.0287 0.176 Uiso 0.658(13) 1 calc PR A 1
C26B C 0.2386(2) -0.0266(11) -0.0493(4) 0.173(6) Uani 0.658(13) 1 d PDU A 1
H26D H 0.2331 -0.0020 -0.0265 0.259 Uiso 0.658(13) 1 calc PR A 1
H26E H 0.2249 -0.0577 -0.0726 0.259 Uiso 0.658(13) 1 calc PR A 1
H26F H 0.2445 0.0248 -0.0625 0.259 Uiso 0.658(13) 1 calc PR A 1
O24C O 0.27167(7) -0.0555(3) 0.01799(12) 0.1000(13) Uani 0.342(13) 1 d PDU A 2
C25C C 0.2494(2) -0.1029(15) -0.0175(5) 0.085(6) Uani 0.342(13) 1 d PDU A 2
H25E H 0.2472 -0.1676 -0.0092 0.102 Uiso 0.342(13) 1 calc PR A 2
H25F H 0.2342 -0.0669 -0.0237 0.102 Uiso 0.342(13) 1 calc PR A 2
C26C C 0.2576(5) -0.100(2) -0.0542(6) 0.147(10) Uani 0.342(13) 1 d PDU A 2
H26G H 0.2627 -0.0359 -0.0574 0.221 Uiso 0.342(13) 1 calc PR A 2
H26H H 0.2441 -0.1181 -0.0817 0.221 Uiso 0.342(13) 1 calc PR A 2
H26I H 0.2714 -0.1423 -0.0483 0.221 Uiso 0.342(13) 1 calc PR A 2
C27B C 0.32359(8) -0.1715(3) 0.15098(15) 0.0493(10) Uani 1 1 d . . .
O27B O 0.32670(6) -0.2222(2) 0.18331(11) 0.0620(8) Uani 1 1 d . . .
C28B C 0.32290(7) 0.0762(3) 0.10822(12) 0.0422(9) Uani 1 1 d . . .
O28B O 0.32537(5) 0.16044(18) 0.11645(9) 0.0528(7) Uani 1 1 d . . .
N29B N 0.34125(6) -0.1504(2) 0.13334(11) 0.0472(8) Uani 1 1 d . A .
N30B N 0.34190(6) 0.0145(2) 0.11146(10) 0.0426(8) Uani 1 1 d . A .
C31B C 0.33260(7) -0.0806(3) 0.09778(13) 0.0464(10) Uani 1 1 d . . .
C32B C 0.33715(8) -0.1090(3) 0.05523(15) 0.0535(11) Uani 1 1 d . A .
O32B O 0.34905(6) -0.1757(2) 0.05227(10) 0.0707(9) Uani 1 1 d . . .
O33B O 0.32697(6) -0.0456(2) 0.02374(10) 0.0648(8) Uani 1 1 d DU . .
C34B C 0.33168(11) -0.0536(4) -0.01827(15) 0.0773(15) Uani 0.742(12) 1 d PDU A 1
H34C H 0.3491 -0.0685 -0.0110 0.093 Uiso 0.742(12) 1 calc PR A 1
H34D H 0.3217 -0.1046 -0.0369 0.093 Uiso 0.742(12) 1 calc PR A 1
C35B C 0.3254(2) 0.0354(5) -0.0431(3) 0.103(4) Uani 0.742(12) 1 d PDU A 1
H35D H 0.3080 0.0481 -0.0517 0.154 Uiso 0.742(12) 1 calc PR A 1
H35E H 0.3293 0.0310 -0.0699 0.154 Uiso 0.742(12) 1 calc PR A 1
H35F H 0.3350 0.0860 -0.0241 0.154 Uiso 0.742(12) 1 calc PR A 1
C34C C 0.33168(11) -0.0536(4) -0.01827(15) 0.0773(15) Uani 0.258(12) 1 d PU A 2
H34E H 0.3359 -0.1187 -0.0226 0.093 Uiso 0.258(12) 1 calc PR A 2
H34F H 0.3169 -0.0353 -0.0443 0.093 Uiso 0.258(12) 1 calc PR A 2
C35C C 0.3506(5) 0.0043(18) -0.0143(8) 0.096(8) Uani 0.258(12) 1 d PU A 2
H35G H 0.3479 0.0650 -0.0031 0.143 Uiso 0.258(12) 1 calc PR A 2
H35H H 0.3517 0.0122 -0.0436 0.143 Uiso 0.258(12) 1 calc PR A 2
H35I H 0.3659 -0.0228 0.0066 0.143 Uiso 0.258(12) 1 calc PR A 2
C36B C 0.36634(7) -0.1833(3) 0.15460(14) 0.0501(10) Uani 1 1 d . . .
H36C H 0.3719 -0.2055 0.1311 0.060 Uiso 1 1 calc R A .
H36D H 0.3665 -0.2374 0.1737 0.060 Uiso 1 1 calc R . .
C37B C 0.36436(7) 0.0500(3) 0.10798(14) 0.0502(10) Uani 1 1 d . . .
H37C H 0.3666 0.0188 0.0825 0.060 Uiso 1 1 calc R A .
H37D H 0.3622 0.1175 0.1011 0.060 Uiso 1 1 calc R . .
N38B N 0.38388(6) -0.1135(2) 0.18200(11) 0.0458(8) Uani 1 1 d . A .
N39B N 0.38664(6) 0.0373(2) 0.14760(11) 0.0469(8) Uani 1 1 d . A .
C40B C 0.39843(7) -0.0515(3) 0.16548(14) 0.0494(10) Uani 1 1 d . . .
C41B C 0.40614(8) -0.1049(3) 0.13054(17) 0.0614(12) Uani 1 1 d . A .
O41B O 0.40174(7) -0.0774(3) 0.09302(12) 0.0831(11) Uani 1 1 d . . .
O42B O 0.41717(6) -0.1847(2) 0.14837(11) 0.0729(10) Uani 1 1 d . . .
C43B C 0.42130(14) -0.2524(4) 0.1158(2) 0.117(2) Uani 1 1 d . A .
H43C H 0.4058 -0.2638 0.0901 0.140 Uiso 1 1 calc R . .
H43D H 0.4334 -0.2267 0.1045 0.140 Uiso 1 1 calc R . .
C44B C 0.43061(18) -0.3409(5) 0.1408(2) 0.162(4) Uani 1 1 d . . .
H44D H 0.4456 -0.3281 0.1668 0.244 Uiso 1 1 calc R A .
H44E H 0.4342 -0.3858 0.1212 0.244 Uiso 1 1 calc R . .
H44F H 0.4182 -0.3669 0.1507 0.244 Uiso 1 1 calc R . .
C45B C 0.39471(7) -0.1244(3) 0.22871(15) 0.0477(10) Uani 1 1 d . . .
O45B O 0.38683(5) -0.1738(2) 0.25099(10) 0.0567(7) Uani 1 1 d . A .
C46B C 0.39735(7) 0.1109(3) 0.17591(14) 0.0479(10) Uani 1 1 d . . .
O46B O 0.39037(5) 0.19385(19) 0.16970(9) 0.0490(7) Uani 1 1 d . A .
N47B N 0.41605(6) -0.0723(2) 0.24459(11) 0.0485(8) Uani 1 1 d . A .
N48B N 0.41693(6) 0.0793(2) 0.21150(12) 0.0484(8) Uani 1 1 d . A .
C49B C 0.42033(7) -0.0213(3) 0.20958(14) 0.0492(10) Uani 1 1 d . A .
C50B C 0.44671(9) -0.0417(3) 0.21120(17) 0.0615(12) Uani 1 1 d . . .
O50B O 0.46202(6) -0.0854(2) 0.23991(12) 0.0779(10) Uani 1 1 d . A .
O51B O 0.44860(9) -0.0048(4) 0.1738(2) 0.0619(15) Uani 0.788(7) 1 d PDU A 1
C52B C 0.47285(11) -0.0158(5) 0.1694(3) 0.081(2) Uani 0.788(7) 1 d PDU A 1
H52C H 0.4761 0.0395 0.1542 0.097 Uiso 0.788(7) 1 calc PR A 1
H52D H 0.4860 -0.0203 0.1994 0.097 Uiso 0.788(7) 1 calc PR A 1
C53B C 0.47276(17) -0.1012(7) 0.1433(4) 0.149(4) Uani 0.788(7) 1 d PDU A 1
H53D H 0.4669 -0.1542 0.1555 0.223 Uiso 0.788(7) 1 calc PR A 1
H53E H 0.4894 -0.1139 0.1450 0.223 Uiso 0.788(7) 1 calc PR A 1
H53F H 0.4619 -0.0917 0.1120 0.223 Uiso 0.788(7) 1 calc PR A 1
O51C O 0.4549(3) 0.0344(15) 0.1928(7) 0.064(6) Uani 0.212(7) 1 d PDU A -2
C52C C 0.4812(3) 0.0445(18) 0.1969(8) 0.079(7) Uani 0.212(7) 1 d PDU A -2
H52E H 0.4900 -0.0153 0.2067 0.095 Uiso 0.212(7) 1 calc PR A -2
H52F H 0.4816 0.0610 0.1675 0.095 Uiso 0.212(7) 1 calc PR A -2
C53C C 0.4930(5) 0.118(2) 0.2297(10) 0.117(11) Uani 0.212(7) 1 d PDU A -2
H53G H 0.4805 0.1593 0.2326 0.176 Uiso 0.212(7) 1 calc PR A -2
H53H H 0.5040 0.1545 0.2195 0.176 Uiso 0.212(7) 1 calc PR A -2
H53I H 0.5025 0.0897 0.2586 0.176 Uiso 0.212(7) 1 calc PR A -2
C54B C 0.42851(8) -0.0482(3) 0.29218(15) 0.0547(11) Uani 1 1 d . . .
H54C H 0.4462 -0.0407 0.2987 0.066 Uiso 1 1 calc R A .
H54D H 0.4267 -0.1010 0.3103 0.066 Uiso 1 1 calc R . .
C55B C 0.43015(7) 0.1365(3) 0.25084(15) 0.0531(11) Uani 1 1 d . . .
H55C H 0.4293 0.2026 0.2415 0.064 Uiso 1 1 calc R A .
H55D H 0.4476 0.1178 0.2628 0.064 Uiso 1 1 calc R . .
C56B C 0.41917(7) 0.0407(3) 0.30690(14) 0.0486(10) Uani 1 1 d . A .
C57B C 0.42031(7) 0.1290(3) 0.28831(14) 0.0470(10) Uani 1 1 d . A .
C58B C 0.41237(7) 0.2087(3) 0.30458(14) 0.0489(10) Uani 1 1 d . . .
C59B C 0.40346(7) 0.1995(3) 0.33882(14) 0.0534(11) Uani 1 1 d . A .
H59B H 0.3983 0.2535 0.3498 0.064 Uiso 1 1 calc R . .
C60B C 0.40199(7) 0.1133(3) 0.35692(15) 0.0554(11) Uani 1 1 d . . .
H60B H 0.3959 0.1084 0.3800 0.067 Uiso 1 1 calc R A .
C61B C 0.40959(7) 0.0337(3) 0.34089(14) 0.0514(11) Uani 1 1 d . A .
O62B O 0.40856(5) -0.0552(2) 0.35696(10) 0.0622(8) Uani 1 1 d . . .
C63B C 0.39970(9) -0.0632(4) 0.39275(16) 0.0714(14) Uani 1 1 d . A .
H63D H 0.4102 -0.0267 0.4185 0.107 Uiso 1 1 calc R . .
H63E H 0.4000 -0.1288 0.4014 0.107 Uiso 1 1 calc R . .
H63F H 0.3829 -0.0394 0.3827 0.107 Uiso 1 1 calc R . .
N64B N 0.41103(6) 0.3010(3) 0.28503(12) 0.0534(9) Uani 1 1 d D A .
H64B H 0.3981(5) 0.332(3) 0.2843(14) 0.064 Uiso 1 1 d D . .
C65B C 0.43139(8) 0.3547(3) 0.29123(13) 0.0476(10) Uani 1 1 d . . .
O65B O 0.45212(5) 0.32223(19) 0.30317(10) 0.0557(7) Uani 1 1 d . A .
N66B N 0.42587(7) 0.4484(2) 0.28000(12) 0.0603(10) Uani 1 1 d . A .
H66B H 0.4103 0.4634 0.2694 0.072 Uiso 1 1 calc R . .
C67B C 0.44278(11) 0.5229(3) 0.28373(16) 0.0635(13) Uani 1 1 d . . .
C68B C 0.46702(11) 0.5214(4) 0.31167(19) 0.0818(16) Uani 1 1 d . A .
H68B H 0.4735 0.4685 0.3300 0.098 Uiso 1 1 calc R . .
C69B C 0.48224(14) 0.5967(4) 0.3133(2) 0.109(2) Uani 1 1 d . . .
H69B H 0.4990 0.5938 0.3322 0.131 Uiso 1 1 calc R A .
C70B C 0.47317(18) 0.6759(5) 0.2878(3) 0.118(2) Uani 1 1 d . A .
H70B H 0.4837 0.7268 0.2891 0.142 Uiso 1 1 calc R . .
C71B C 0.44889(17) 0.6797(4) 0.2606(2) 0.100(2) Uani 1 1 d . . .
H71B H 0.4425 0.7343 0.2436 0.120 Uiso 1 1 calc R A .
C72B C 0.43326(12) 0.6033(4) 0.25760(19) 0.0857(17) Uani 1 1 d . A .
H72B H 0.4165 0.6058 0.2382 0.103 Uiso 1 1 calc R . .
N1N N 0.37535(14) 0.5384(5) 0.2285(2) 0.139(2) Uani 1 1 d . . .
C2N C 0.36222(15) 0.5842(6) 0.2438(3) 0.120(3) Uani 1 1 d . . .
C3N C 0.34840(17) 0.6308(6) 0.2632(4) 0.172(4) Uani 1 1 d . . .
H3N1 H 0.3330 0.5976 0.2568 0.258 Uiso 1 1 calc R . .
H3N2 H 0.3450 0.6941 0.2510 0.258 Uiso 1 1 calc R . .
H3N3 H 0.3574 0.6339 0.2956 0.258 Uiso 1 1 calc R . .
N4N N 0.61361(15) 0.2030(6) 0.4497(3) 0.168(3) Uani 1 1 d . . .
C5N C 0.59868(14) 0.1554(6) 0.4541(2) 0.108(2) Uani 1 1 d . . .
C6N C 0.57979(12) 0.0970(4) 0.4568(3) 0.114(2) Uani 1 1 d . . .
H6N1 H 0.5641 0.1295 0.4440 0.171 Uiso 1 1 calc R . .
H6N2 H 0.5832 0.0822 0.4882 0.171 Uiso 1 1 calc R . .
H6N3 H 0.5791 0.0392 0.4402 0.171 Uiso 1 1 calc R . .

loop_
_atom_site_aniso_label
_atom_site_aniso_U_11
_atom_site_aniso_U_22
_atom_site_aniso_U_33
_atom_site_aniso_U_23
_atom_site_aniso_U_13
_atom_site_aniso_U_12
C1A 0.058(3) 0.071(3) 0.089(4) 0.020(3) 0.040(3) 0.007(2)
C2A 0.051(3) 0.079(3) 0.092(4) 0.000(3) 0.042(3) -0.001(2)
C3A 0.061(3) 0.091(4) 0.078(4) 0.009(3) 0.040(3) -0.014(3)
C4A 0.071(4) 0.115(5) 0.099(4) 0.049(4) 0.040(3) -0.002(3)
C5A 0.059(3) 0.108(4) 0.081(4) 0.046(3) 0.031(3) 0.008(3)
C6A 0.046(2) 0.073(3) 0.050(3) 0.009(2) 0.024(2) -0.001(2)
N7A 0.0387(19) 0.091(3) 0.062(3) 0.033(2) 0.0196(18) 0.0054(18)
C8A 0.043(2) 0.050(2) 0.042(3) 0.001(2) 0.017(2) 0.0014(19)
O8A 0.0390(16) 0.074(2) 0.064(2) 0.0168(17) 0.0177(15) 0.0068(15)
N9A 0.0374(18) 0.061(2) 0.053(2) 0.0196(18) 0.0219(16) 0.0105(16)
C10A 0.035(2) 0.049(2) 0.044(3) 0.014(2) 0.0149(19) 0.0069(17)
C11A 0.047(2) 0.056(3) 0.053(3) 0.006(2) 0.024(2) 0.010(2)
C12A 0.048(2) 0.045(2) 0.058(3) 0.004(2) 0.017(2) 0.0054(19)
C13A 0.044(2) 0.047(2) 0.050(3) 0.013(2) 0.020(2) 0.0075(18)
C14A 0.039(2) 0.044(2) 0.042(2) 0.0081(19) 0.0149(18) 0.0065(17)
C15A 0.036(2) 0.042(2) 0.049(3) 0.0073(19) 0.0178(19) 0.0020(17)
O16A 0.077(2) 0.0400(16) 0.066(2) 0.0160(14) 0.0363(16) 0.0081(14)
C17A 0.071(3) 0.042(3) 0.083(4) 0.013(2) 0.034(3) 0.003(2)
C18A 0.055(2) 0.047(2) 0.052(3) 0.018(2) 0.023(2) 0.011(2)
C19A 0.039(2) 0.047(2) 0.055(3) 0.011(2) 0.021(2) -0.0005(18)
N20A 0.047(2) 0.0418(19) 0.050(2) 0.0137(16) 0.0247(16) 0.0074(15)
N21A 0.0386(17) 0.0377(17) 0.040(2) 0.0069(15) 0.0156(15) -0.0003(14)
C22A 0.042(2) 0.039(2) 0.039(2) 0.0037(18) 0.0157(18) -0.0028(17)
C23A 0.049(3) 0.058(3) 0.057(3) -0.003(2) 0.013(2) 0.002(2)
O23A 0.110(3) 0.091(3) 0.039(2) 0.0006(18) 0.0205(19) 0.007(2)
O24A 0.072(2) 0.114(3) 0.069(2) -0.037(2) 0.0200(19) -0.042(2)
C25A 0.087(4) 0.172(7) 0.119(6) -0.067(5) 0.014(4) -0.058(5)
C26A 0.147(7) 0.251(11) 0.112(6) 0.007(6) 0.007(5) -0.136(8)
C27A 0.056(3) 0.042(2) 0.040(3) 0.0043(19) 0.024(2) 0.003(2)
O27A 0.0723(19) 0.0370(16) 0.067(2) 0.0112(14) 0.0315(16) -0.0044(14)
C28A 0.038(2) 0.040(2) 0.045(3) 0.001(2) 0.013(2) -0.0097(18)
O28A 0.0472(16) 0.0687(19) 0.0435(18) 0.0153(15) 0.0199(14) -0.0039(14)
N29A 0.0434(18) 0.0369(18) 0.047(2) 0.0062(15) 0.0183(16) -0.0022(15)
N30A 0.0400(17) 0.0420(18) 0.043(2) 0.0110(15) 0.0165(15) 0.0018(14)
C31A 0.044(2) 0.038(2) 0.038(2) 0.0038(18) 0.0180(18) -0.0013(17)
C32A 0.056(3) 0.046(3) 0.053(3) 0.000(2) 0.022(2) 0.003(2)
O32A 0.084(2) 0.092(3) 0.083(3) -0.032(2) 0.055(2) -0.0171(19)
O33A 0.094(2) 0.0394(17) 0.060(2) -0.0078(15) 0.0253(17) -0.0137(16)
C34A 0.161(6) 0.048(3) 0.085(4) -0.020(3) 0.042(4) -0.006(3)
C35A 0.323(13) 0.070(4) 0.155(7) -0.032(5) 0.114(8) -0.080(6)
C36A 0.050(2) 0.048(2) 0.044(3) 0.0054(19) 0.024(2) -0.0054(19)
C37A 0.043(2) 0.039(2) 0.054(3) 0.0108(19) 0.017(2) -0.0001(18)
N38A 0.0429(18) 0.0422(19) 0.043(2) 0.0041(16) 0.0195(16) -0.0031(15)
N39A 0.0375(17) 0.0423(18) 0.046(2) 0.0067(15) 0.0159(15) -0.0037(14)
C40A 0.044(2) 0.043(2) 0.050(3) 0.0035(19) 0.024(2) 0.0022(18)
C41A 0.046(2) 0.055(3) 0.060(3) -0.003(2) 0.022(2) 0.002(2)
O41A 0.072(2) 0.071(2) 0.100(3) -0.029(2) 0.043(2) -0.0081(18)
O42A 0.0604(18) 0.077(2) 0.073(2) -0.0091(17) 0.0444(17) -0.0032(16)
C43A 0.084(4) 0.124(5) 0.105(5) -0.020(4) 0.064(4) 0.007(4)
C44A 0.098(5) 0.180(7) 0.162(7) -0.035(6) 0.102(5) -0.026(5)
C45A 0.048(2) 0.047(3) 0.050(3) 0.000(2) 0.030(2) -0.007(2)
O45A 0.0723(19) 0.0454(18) 0.063(2) 0.0072(15) 0.0332(16) -0.0062(15)
C46A 0.039(2) 0.041(2) 0.051(3) 0.012(2) 0.017(2) 0.0086(18)
O46A 0.0455(15) 0.0510(16) 0.0554(18) 0.0146(14) 0.0244(14) -0.0012(13)
N47A 0.0447(19) 0.047(2) 0.048(2) 0.0023(17) 0.0215(17) -0.0074(16)
N48A 0.0393(18) 0.0502(19) 0.042(2) 0.0072(16) 0.0164(16) -0.0027(15)
C49A 0.039(2) 0.048(2) 0.045(3) 0.0041(19) 0.0182(19) -0.0003(18)
C50A 0.040(3) 0.066(3) 0.057(3) 0.004(2) 0.022(2) -0.001(2)
O50A 0.0410(18) 0.084(2) 0.103(3) -0.001(2) 0.0282(17) -0.0042(17)
O51A 0.0441(17) 0.057(2) 0.109(3) 0.0077(18) 0.0239(17) 0.0124(15)
C52A 0.060(3) 0.079(4) 0.164(6) 0.019(4) 0.037(4) 0.034(3)
C53A 0.135(7) 0.100(7) 0.412(18) 0.042(9) 0.102(9) 0.064(6)
C54A 0.046(2) 0.060(3) 0.050(3) -0.006(2) 0.022(2) -0.014(2)
C55A 0.044(2) 0.054(3) 0.041(3) 0.003(2) 0.017(2) -0.0010(19)
C56A 0.036(2) 0.055(3) 0.041(2) 0.001(2) 0.0164(18) -0.0047(18)
C57A 0.034(2) 0.048(2) 0.041(2) 0.0032(19) 0.0107(18) -0.0001(17)
C58A 0.036(2) 0.054(3) 0.043(2) 0.0083(19) 0.0166(19) 0.0030(18)
C59A 0.050(2) 0.055(3) 0.051(3) 0.007(2) 0.027(2) 0.007(2)
C60A 0.053(2) 0.048(2) 0.055(3) 0.006(2) 0.025(2) 0.007(2)
C61A 0.044(2) 0.051(3) 0.051(3) 0.005(2) 0.016(2) -0.0049(19)
O62A 0.074(2) 0.0545(19) 0.065(2) 0.0091(15) 0.0352(17) -0.0067(15)
C63A 0.090(4) 0.048(3) 0.082(4) 0.015(3) 0.039(3) 0.000(2)
N64A 0.0396(18) 0.056(2) 0.049(2) 0.0118(18) 0.0224(17) 0.0055(17)
C65A 0.041(2) 0.046(2) 0.044(3) 0.002(2) 0.016(2) -0.0009(19)
O65A 0.0436(16) 0.0563(17) 0.0569(19) 0.0108(14) 0.0181(14) 0.0060(13)
N66A 0.063(2) 0.050(2) 0.071(3) 0.0176(19) 0.041(2) 0.0080(17)
C67A 0.071(3) 0.048(3) 0.058(3) 0.006(2) 0.024(2) -0.008(2)
C68A 0.094(4) 0.108(5) 0.111(5) 0.054(4) 0.058(4) 0.009(3)
C69A 0.142(7) 0.142(7) 0.159(8) 0.095(6) 0.076(6) 0.000(6)
C70A 0.179(8) 0.083(5) 0.108(6) 0.044(4) 0.039(6) -0.026(5)
C71A 0.175(7) 0.042(3) 0.103(5) 0.010(3) 0.045(5) 0.017(4)
C72A 0.125(5) 0.048(3) 0.094(4) 0.011(3) 0.055(4) 0.011(3)
C1B 0.095(4) 0.068(3) 0.088(4) 0.011(3) 0.058(3) 0.032(3)
C2B 0.137(5) 0.096(5) 0.105(5) 0.032(4) 0.090(4) 0.059(4)
C3B 0.185(8) 0.051(4) 0.147(7) 0.022(4) 0.113(6) 0.042(5)
C4B 0.169(7) 0.046(3) 0.145(6) 0.001(3) 0.096(6) 0.017(4)
C5B 0.121(5) 0.037(3) 0.117(5) -0.008(3) 0.065(4) 0.001(3)
C6B 0.089(4) 0.042(3) 0.076(3) 0.002(2) 0.050(3) 0.016(2)
N7B 0.054(2) 0.035(2) 0.115(3) -0.009(2) 0.041(2) 0.0010(17)
C8B 0.047(3) 0.047(3) 0.060(3) -0.006(2) 0.023(2) 0.003(2)
O8B 0.0506(18) 0.0554(18) 0.095(2) -0.0045(17) 0.0393(17) 0.0030(14)
N9B 0.050(2) 0.0358(19) 0.079(3) -0.0056(17) 0.0372(19) 0.0010(15)
C10B 0.038(2) 0.037(2) 0.057(3) -0.007(2) 0.021(2) -0.0025(17)
C11B 0.044(2) 0.047(2) 0.051(3) -0.014(2) 0.018(2) -0.0032(18)
C12B 0.048(2) 0.055(3) 0.047(3) -0.004(2) 0.023(2) -0.003(2)
C13B 0.044(2) 0.043(2) 0.063(3) 0.002(2) 0.023(2) -0.0033(18)
C14B 0.046(2) 0.037(2) 0.056(3) -0.0057(19) 0.025(2) -0.0037(18)
C15B 0.036(2) 0.041(2) 0.051(3) -0.0049(19) 0.0182(19) -0.0026(17)
O16B 0.079(2) 0.0446(17) 0.078(2) 0.0051(15) 0.0443(18) -0.0041(15)
C17B 0.086(3) 0.066(3) 0.083(4) 0.019(3) 0.047(3) 0.002(3)
C18B 0.063(3) 0.041(2) 0.073(3) -0.010(2) 0.035(2) -0.007(2)
C19B 0.054(2) 0.041(2) 0.055(3) 0.002(2) 0.022(2) 0.0089(19)
N20B 0.065(2) 0.0330(18) 0.063(2) -0.0028(17) 0.033(2) 0.0020(17)
N21B 0.0492(19) 0.0398(18) 0.044(2) -0.0002(15) 0.0206(16) 0.0050(16)
C22B 0.055(2) 0.035(2) 0.049(3) -0.0054(19) 0.021(2) 0.0052(18)
C23B 0.071(3) 0.066(3) 0.062(3) -0.014(3) 0.022(3) 0.008(3)
O23B 0.117(3) 0.068(2) 0.091(3) -0.041(2) 0.029(2) -0.004(2)
O24B 0.102(3) 0.104(3) 0.064(2) -0.029(2) -0.002(2) 0.030(2)
C25B 0.166(11) 0.217(13) 0.043(7) -0.042(8) 0.024(7) 0.067(9)
C26B 0.133(9) 0.274(15) 0.086(8) -0.002(9) 0.013(6) 0.048(9)
O24C 0.102(3) 0.104(3) 0.064(2) -0.029(2) -0.002(2) 0.030(2)
C25C 0.099(10) 0.089(11) 0.078(11) -0.028(9) 0.047(8) 0.021(8)
C26C 0.188(19) 0.201(19) 0.071(10) -0.010(13) 0.069(12) 0.013(14)
C27B 0.068(3) 0.032(2) 0.054(3) -0.006(2) 0.030(2) 0.002(2)
O27B 0.086(2) 0.0464(17) 0.063(2) 0.0097(16) 0.0397(17) 0.0027(15)
C28B 0.056(3) 0.042(3) 0.031(2) 0.0055(18) 0.0191(19) 0.006(2)
O28B 0.0629(18) 0.0348(16) 0.062(2) 0.0015(14) 0.0252(15) 0.0067(13)
N29B 0.060(2) 0.0394(18) 0.048(2) 0.0055(16) 0.0266(18) 0.0098(16)
N30B 0.0491(19) 0.0365(18) 0.046(2) 0.0009(15) 0.0225(16) 0.0069(15)
C31B 0.061(3) 0.037(2) 0.045(3) 0.0015(19) 0.025(2) 0.0104(19)
C32B 0.076(3) 0.041(2) 0.050(3) 0.001(2) 0.032(2) 0.009(2)
O32B 0.111(3) 0.0500(18) 0.068(2) 0.0055(16) 0.053(2) 0.0279(18)
O33B 0.099(2) 0.0581(19) 0.0458(18) 0.0063(16) 0.0369(17) 0.0259(17)
C34B 0.126(4) 0.071(3) 0.048(3) 0.003(2) 0.046(3) 0.018(3)
C35B 0.176(10) 0.083(5) 0.068(5) 0.021(4) 0.066(6) 0.039(5)
C34C 0.126(4) 0.071(3) 0.048(3) 0.003(2) 0.046(3) 0.018(3)
C35C 0.120(15) 0.117(16) 0.076(14) -0.037(11) 0.066(12) -0.010(11)
C36B 0.067(3) 0.036(2) 0.053(3) 0.003(2) 0.029(2) 0.009(2)
C37B 0.061(3) 0.045(2) 0.052(3) 0.014(2) 0.029(2) 0.012(2)
N38B 0.058(2) 0.0439(19) 0.043(2) 0.0103(16) 0.0277(17) 0.0105(16)
N39B 0.053(2) 0.0415(19) 0.050(2) 0.0120(17) 0.0240(18) 0.0105(16)
C40B 0.057(3) 0.051(2) 0.051(3) 0.012(2) 0.031(2) 0.015(2)
C41B 0.069(3) 0.065(3) 0.064(3) 0.012(3) 0.041(3) 0.017(2)
O41B 0.114(3) 0.096(3) 0.063(2) 0.031(2) 0.061(2) 0.042(2)
O42B 0.103(2) 0.069(2) 0.067(2) 0.0178(17) 0.0555(19) 0.0434(19)
C43B 0.188(7) 0.100(5) 0.093(5) 0.009(4) 0.087(5) 0.076(5)
C44B 0.291(11) 0.119(6) 0.094(5) 0.022(4) 0.092(6) 0.109(7)
C45B 0.051(3) 0.044(2) 0.055(3) 0.011(2) 0.029(2) 0.016(2)
O45B 0.0681(19) 0.0545(17) 0.0551(19) 0.0162(15) 0.0320(16) 0.0037(15)
C46B 0.042(2) 0.058(3) 0.055(3) 0.017(2) 0.032(2) 0.009(2)
O46B 0.0498(16) 0.0462(17) 0.0580(19) 0.0151(14) 0.0286(14) 0.0099(13)
N47B 0.050(2) 0.057(2) 0.042(2) 0.0129(17) 0.0218(17) 0.0101(17)
N48B 0.0457(19) 0.050(2) 0.053(2) 0.0124(18) 0.0231(18) 0.0076(16)
C49B 0.050(2) 0.050(3) 0.056(3) 0.016(2) 0.029(2) 0.0121(19)
C50B 0.062(3) 0.061(3) 0.074(4) 0.022(3) 0.041(3) 0.017(2)
O50B 0.0585(19) 0.094(2) 0.092(3) 0.042(2) 0.0409(19) 0.0335(19)
O51B 0.054(3) 0.074(4) 0.070(4) 0.020(3) 0.039(3) 0.013(2)
C52B 0.061(4) 0.101(5) 0.106(6) 0.020(4) 0.061(4) 0.008(4)
C53B 0.139(7) 0.167(8) 0.199(10) -0.024(7) 0.130(7) 0.022(6)
O51C 0.060(9) 0.076(13) 0.068(13) 0.032(9) 0.038(9) 0.023(8)
C52C 0.077(11) 0.104(15) 0.084(15) 0.039(10) 0.063(11) 0.044(10)
C53C 0.088(15) 0.135(17) 0.125(19) 0.040(12) 0.037(12) -0.011(13)
C54B 0.050(2) 0.059(3) 0.059(3) 0.014(2) 0.025(2) 0.009(2)
C55B 0.043(2) 0.054(3) 0.066(3) 0.013(2) 0.025(2) 0.005(2)
C56B 0.036(2) 0.064(3) 0.045(3) 0.010(2) 0.0150(19) 0.0053(19)
C57B 0.034(2) 0.057(3) 0.050(3) 0.014(2) 0.0157(19) 0.0058(19)
C58B 0.035(2) 0.060(3) 0.048(3) 0.010(2) 0.012(2) 0.0022(19)
C59B 0.043(2) 0.063(3) 0.053(3) 0.003(2) 0.016(2) 0.006(2)
C60B 0.046(2) 0.073(3) 0.052(3) 0.003(2) 0.025(2) 0.000(2)
C61B 0.042(2) 0.061(3) 0.047(3) 0.012(2) 0.012(2) -0.001(2)
O62B 0.071(2) 0.068(2) 0.057(2) 0.0114(16) 0.0349(16) -0.0001(16)
C63B 0.086(3) 0.081(3) 0.059(3) 0.015(3) 0.040(3) -0.004(3)
N64B 0.039(2) 0.060(2) 0.059(2) 0.0136(19) 0.0163(18) 0.0145(17)
C65B 0.049(3) 0.054(3) 0.042(3) 0.014(2) 0.018(2) 0.010(2)
O65B 0.0432(16) 0.0570(18) 0.069(2) 0.0230(15) 0.0236(15) 0.0067(14)
N66B 0.065(2) 0.056(2) 0.061(3) 0.0126(19) 0.0254(19) 0.0200(19)
C67B 0.109(4) 0.040(3) 0.056(3) 0.009(2) 0.048(3) 0.005(3)
C68B 0.098(4) 0.059(3) 0.079(4) 0.013(3) 0.023(3) -0.014(3)
C69B 0.139(6) 0.079(4) 0.113(5) 0.011(4) 0.051(4) -0.028(4)
C70B 0.179(8) 0.076(5) 0.116(6) 0.006(4) 0.074(6) -0.025(5)
C71B 0.185(7) 0.048(3) 0.089(5) 0.017(3) 0.079(5) 0.007(4)
C72B 0.133(5) 0.061(3) 0.080(4) 0.013(3) 0.059(4) 0.022(3)
N1N 0.133(6) 0.146(6) 0.119(5) 0.013(4) 0.025(4) 0.013(5)
C2N 0.107(6) 0.119(6) 0.117(6) 0.058(5) 0.023(5) 0.000(5)
C3N 0.176(8) 0.127(7) 0.254(11) 0.074(7) 0.128(8) 0.088(6)
N4N 0.177(7) 0.186(8) 0.181(7) -0.045(6) 0.111(6) -0.043(6)
C5N 0.113(5) 0.122(6) 0.108(5) -0.006(4) 0.063(5) 0.001(5)
C6N 0.113(5) 0.083(4) 0.173(7) 0.048(4) 0.083(5) 0.021(4)

loop_
_atom_type_symbol
_atom_type_description
_atom_type_scat_dispersion_real
_atom_type_scat_dispersion_imag
_atom_type_scat_source
C C 0.0033 0.0016 'International Tables Vol C Tables 4.2.6.8 and 6.1.1.4'
H H 0.0000 0.0000 'International Tables Vol C Tables 4.2.6.8 and 6.1.1.4'
N N 0.0061 0.0033 'International Tables Vol C Tables 4.2.6.8 and 6.1.1.4'
O O 0.0106 0.0060 'International Tables Vol C Tables 4.2.6.8 and 6.1.1.4'

loop_
_geom_angle_atom_site_label_1
_geom_angle_atom_site_label_2
_geom_angle_atom_site_label_3
_geom_angle
_geom_angle_site_symmetry_1
_geom_angle_site_symmetry_3
_geom_angle_publ_flag
C6A C1A C2A 120.7(5) . . ?
C6A C1A H1A 119.7 . . ?
C2A C1A H1A 119.7 . . ?
C3A C2A C1A 120.7(5) . . ?
C3A C2A H2A 119.7 . . ?
C1A C2A H2A 119.7 . . ?
C2A C3A C4A 119.2(4) . . ?
C2A C3A H3A 120.4 . . ?
C4A C3A H3A 120.4 . . ?
C3A C4A C5A 120.4(5) . . ?
C3A C4A H4A 119.8 . . ?
C5A C4A H4A 119.8 . . ?
C4A C5A C6A 121.0(5) . . ?
C4A C5A H5A 119.5 . . ?
C6A C5A H5A 119.5 . . ?
C1A C6A C5A 118.0(4) . . ?
C1A C6A N7A 124.7(4) . . ?
C5A C6A N7A 117.3(4) . . ?
C8A N7A C6A 127.1(3) . . ?
C8A N7A H7A 116.4 . . ?
C6A N7A H7A 116.4 . . ?
O8A C8A N9A 123.2(4) . . ?
O8A C8A N7A 124.2(3) . . ?
N9A C8A N7A 112.7(3) . . ?
C8A N9A C10A 121.5(3) . . ?
C8A N9A H9A 119.3 . . ?
C10A N9A H9A 119.3 . . ?
C11A C10A C15A 119.7(4) . . ?
C11A C10A N9A 119.0(4) . . ?
C15A C10A N9A 121.4(3) . . ?
C12A C11A C10A 121.4(4) . . ?
C12A C11A H11A 119.3 . . ?
C10A C11A H11A 119.3 . . ?
C11A C12A C13A 119.3(4) . . ?
C11A C12A H12A 120.4 . . ?
C13A C12A H12A 120.4 . . ?
O16A C13A C12A 123.3(4) . . ?
O16A C13A C14A 116.3(4) . . ?
C12A C13A C14A 120.4(4) . . ?
C13A C14A C15A 120.1(4) . . ?
C13A C14A C18A 118.1(3) . . ?
C15A C14A C18A 121.8(3) . . ?
C14A C15A C10A 119.3(3) . . ?
C14A C15A C19A 121.4(4) . . ?
C10A C15A C19A 119.2(3) . . ?
C13A O16A C17A 118.9(3) . . ?
O16A C17A H17A 109.5 . . ?
O16A C17A H17B 109.5 . . ?
H17A C17A H17B 109.5 . . ?
O16A C17A H17C 109.5 . . ?
H17A C17A H17C 109.5 . . ?
H17B C17A H17C 109.5 . . ?
N20A C18A C14A 114.5(3) . . ?
N20A C18A H18A 108.6 . . ?
C14A C18A H18A 108.6 . . ?
N20A C18A H18B 108.6 . . ?
C14A C18A H18B 108.6 . . ?
H18A C18A H18B 107.6 . . ?
N21A C19A C15A 115.6(3) . . ?
N21A C19A H19A 108.4 . . ?
C15A C19A H19A 108.4 . . ?
N21A C19A H19B 108.4 . . ?
C15A C19A H19B 108.4 . . ?
H19A C19A H19B 107.4 . . ?
C27A N20A C22A 112.9(3) . . ?
C27A N20A C18A 123.2(3) . . ?
C22A N20A C18A 121.0(3) . . ?
C28A N21A C22A 113.3(3) . . ?
C28A N21A C19A 123.5(3) . . ?
C22A N21A C19A 122.9(3) . . ?
N20A C22A N21A 113.9(3) . . ?
N20A C22A C23A 108.2(3) . . ?
N21A C22A C23A 114.6(3) . . ?
N20A C22A C31A 103.5(3) . . ?
N21A C22A C31A 103.0(3) . . ?
C23A C22A C31A 113.1(3) . . ?
O23A C23A O24A 125.0(4) . . ?
O23A C23A C22A 122.2(4) . . ?
O24A C23A C22A 112.8(4) . . ?
C23A O24A C25A 114.1(5) . . ?
C26A C25A O24A 106.8(6) . . ?
C26A C25A H25A 110.4 . . ?
O24A C25A H25A 110.4 . . ?
C26A C25A H25B 110.4 . . ?
O24A C25A H25B 110.4 . . ?
H25A C25A H25B 108.6 . . ?
C25A C26A H26A 109.5 . . ?
C25A C26A H26B 109.5 . . ?
H26A C26A H26B 109.5 . . ?
C25A C26A H26C 109.5 . . ?
H26A C26A H26C 109.5 . . ?
H26B C26A H26C 109.5 . . ?
O27A C27A N20A 126.9(4) . . ?
O27A C27A N29A 125.2(4) . . ?
N20A C27A N29A 107.9(3) . . ?
O28A C28A N21A 126.7(3) . . ?
O28A C28A N30A 125.2(4) . . ?
N21A C28A N30A 108.1(3) . . ?
C27A N29A C36A 121.2(3) . . ?
C27A N29A C31A 112.7(3) . . ?
C36A N29A C31A 126.1(3) . . ?
C28A N30A C31A 112.4(3) . . ?
C28A N30A C37A 121.5(3) . . ?
C31A N30A C37A 124.9(3) . . ?
N29A C31A N30A 114.6(3) . . ?
N29A C31A C32A 112.0(3) . . ?
N30A C31A C32A 111.5(3) . . ?
N29A C31A C22A 102.2(3) . . ?
N30A C31A C22A 102.7(3) . . ?
C32A C31A C22A 113.1(3) . . ?
O32A C32A O33A 127.1(4) . . ?
O32A C32A C31A 123.8(4) . . ?
O33A C32A C31A 109.1(4) . . ?
C32A O33A C34A 116.3(4) . . ?
O33A C34A C35A 104.5(5) . . ?
O33A C34A H34A 110.9 . . ?
C35A C34A H34A 110.9 . . ?
O33A C34A H34B 110.9 . . ?
C35A C34A H34B 110.9 . . ?
H34A C34A H34B 108.9 . . ?
C34A C35A H35A 109.5 . . ?
C34A C35A H35B 109.5 . . ?
H35A C35A H35B 109.5 . . ?
C34A C35A H35C 109.5 . . ?
H35A C35A H35C 109.5 . . ?
H35B C35A H35C 109.5 . . ?
N38A C36A N29A 114.8(3) . . ?
N38A C36A H36A 108.6 . . ?
N29A C36A H36A 108.6 . . ?
N38A C36A H36B 108.6 . . ?
N29A C36A H36B 108.6 . . ?
H36A C36A H36B 107.5 . . ?
N39A C37A N30A 115.1(3) . . ?
N39A C37A H37A 108.5 . . ?
N30A C37A H37A 108.5 . . ?
N39A C37A H37B 108.5 . . ?
N30A C37A H37B 108.5 . . ?
H37A C37A H37B 107.5 . . ?
C45A N38A C36A 120.1(3) . . ?
C45A N38A C40A 111.8(3) . . ?
C36A N38A C40A 123.2(3) . . ?
C46A N39A C37A 120.4(3) . . ?
C46A N39A C40A 111.9(3) . . ?
C37A N39A C40A 126.8(3) . . ?
N39A C40A N38A 115.1(3) . . ?
N39A C40A C41A 112.7(3) . . ?
N38A C40A C41A 110.2(3) . . ?
N39A C40A C49A 103.3(3) . . ?
N38A C40A C49A 102.1(3) . . ?
C41A C40A C49A 112.8(3) . . ?
O41A C41A O42A 126.1(4) . . ?
O41A C41A C40A 124.9(4) . . ?
O42A C41A C40A 108.9(4) . . ?
C41A O42A C43A 116.6(4) . . ?
O42A C43A C44A 106.9(5) . . ?
O42A C43A H43A 110.4 . . ?
C44A C43A H43A 110.4 . . ?
O42A C43A H43B 110.4 . . ?
C44A C43A H43B 110.4 . . ?
H43A C43A H43B 108.6 . . ?
C43A C44A H44A 109.5 . . ?
C43A C44A H44B 109.5 . . ?
H44A C44A H44B 109.5 . . ?
C43A C44A H44C 109.5 . . ?
H44A C44A H44C 109.5 . . ?
H44B C44A H44C 109.5 . . ?
O45A C45A N47A 126.8(4) . . ?
O45A C45A N38A 124.8(4) . . ?
N47A C45A N38A 108.4(3) . . ?
O46A C46A N48A 125.8(4) . . ?
O46A C46A N39A 125.9(4) . . ?
N48A C46A N39A 108.3(3) . . ?
C46A O46A H64B 121.0(11) . . ?
C45A N47A C49A 112.5(3) . . ?
C45A N47A C54A 121.0(3) . . ?
C49A N47A C54A 121.5(3) . . ?
C46A N48A C55A 124.5(3) . . ?
C46A N48A C49A 113.0(3) . . ?
C55A N48A C49A 122.3(3) . . ?
N47A C49A N48A 113.3(3) . . ?
N47A C49A C50A 112.4(3) . . ?
N48A C49A C50A 109.3(3) . . ?
N47A C49A C40A 104.1(3) . . ?
N48A C49A C40A 101.9(3) . . ?
C50A C49A C40A 115.4(3) . . ?
O50A C50A O51A 125.1(4) . . ?
O50A C50A C49A 125.8(4) . . ?
O51A C50A C49A 109.1(3) . . ?
C50A O51A C52A 117.6(4) . . ?
C53A C52A O51A 110.2(5) . . ?
C53A C52A H52A 109.6 . . ?
O51A C52A H52A 109.6 . . ?
C53A C52A H52B 109.6 . . ?
O51A C52A H52B 109.6 . . ?
H52A C52A H52B 108.1 . . ?
C52A C53A H53A 109.5 . . ?
C52A C53A H53B 109.5 . . ?
H53A C53A H53B 109.5 . . ?
C52A C53A H53C 109.5 . . ?
H53A C53A H53C 109.5 . . ?
H53B C53A H53C 109.5 . . ?
N47A C54A C56A 115.8(3) . . ?
N47A C54A H54A 108.3 . . ?
C56A C54A H54A 108.3 . . ?
N47A C54A H54B 108.3 . . ?
C56A C54A H54B 108.3 . . ?
H54A C54A H54B 107.4 . . ?
N48A C55A C57A 112.8(3) . . ?
N48A C55A H55A 109.0 . . ?
C57A C55A H55A 109.0 . . ?
N48A C55A H55B 109.0 . . ?
C57A C55A H55B 109.0 . . ?
H55A C55A H55B 107.8 . . ?
C57A C56A C61A 120.0(3) . . ?
C57A C56A C54A 121.8(4) . . ?
C61A C56A C54A 118.2(3) . . ?
C58A C57A C56A 118.9(4) . . ?
C58A C57A C55A 119.6(3) . . ?
C56A C57A C55A 121.5(3) . . ?
C59A C58A C57A 119.7(4) . . ?
C59A C58A N64A 117.6(3) . . ?
C57A C58A N64A 122.4(4) . . ?
C60A C59A C58A 121.8(4) . . ?
C60A C59A H59A 119.1 . . ?
C58A C59A H59A 119.1 . . ?
C59A C60A C61A 119.4(4) . . ?
C59A C60A H60A 120.3 . . ?
C61A C60A H60A 120.3 . . ?
O62A C61A C60A 123.3(4) . . ?
O62A C61A C56A 116.7(4) . . ?
C60A C61A C56A 120.1(4) . . ?
C61A O62A C63A 117.0(3) . . ?
O62A C63A H63A 109.5 . . ?
O62A C63A H63B 109.5 . . ?
H63A C63A H63B 109.5 . . ?
O62A C63A H63C 109.5 . . ?
H63A C63A H63C 109.5 . . ?
H63B C63A H63C 109.5 . . ?
C65A N64A C58A 126.4(3) . . ?
C65A N64A H64A 117(3) . . ?
C58A N64A H64A 111(3) . . ?
O65A C65A N66A 123.9(4) . . ?
O65A C65A N64A 122.8(3) . . ?
N66A C65A N64A 113.3(3) . . ?
C65A N66A C67A 128.9(4) . . ?
C65A N66A H66A 115.5 . . ?
C67A N66A H66A 115.5 . . ?
C72A C67A C68A 119.2(5) . . ?
C72A C67A N66A 124.1(4) . . ?
C68A C67A N66A 116.6(4) . . ?
C69A C68A C67A 119.5(6) . . ?
C69A C68A H68A 120.2 . . ?
C67A C68A H68A 120.2 . . ?
C70A C69A C68A 120.9(7) . . ?
C70A C69A H69A 119.5 . . ?
C68A C69A H69A 119.5 . . ?
C71A C70A C69A 119.7(6) . . ?
C71A C70A H70A 120.2 . . ?
C69A C70A H70A 120.2 . . ?
C70A C71A C72A 120.8(7) . . ?
C70A C71A H71A 119.6 . . ?
C72A C71A H71A 119.6 . . ?
C67A C72A C71A 119.8(6) . . ?
C67A C72A H72A 120.1 . . ?
C71A C72A H72A 120.1 . . ?
C6B C1B C2B 119.0(6) . . ?
C6B C1B H1B 120.5 . . ?
C2B C1B H1B 120.5 . . ?
C3B C2B C1B 118.8(6) . . ?
C3B C2B H2B 120.6 . . ?
C1B C2B H2B 120.6 . . ?
C4B C3B C2B 121.1(6) . . ?
C4B C3B H3B 119.5 . . ?
C2B C3B H3B 119.5 . . ?
C3B C4B C5B 119.9(7) . . ?
C3B C4B H4B 120.1 . . ?
C5B C4B H4B 120.1 . . ?
C4B C5B C6B 121.2(6) . . ?
C4B C5B H5B 119.4 . . ?
C6B C5B H5B 119.4 . . ?
C1B C6B C5B 120.1(4) . . ?
C1B C6B N7B 123.3(5) . . ?
C5B C6B N7B 116.6(4) . . ?
C8B N7B C6B 128.0(4) . . ?
C8B N7B H7B 116.0 . . ?
C6B N7B H7B 116.0 . . ?
O8B C8B N9B 123.9(4) . . ?
O8B C8B N7B 123.9(4) . . ?
N9B C8B N7B 112.2(3) . . ?
C8B N9B C10B 122.2(3) . . ?
C8B N9B H9B 118.9 . . ?
C10B N9B H9B 118.9 . . ?
C11B C10B C15B 120.1(4) . . ?
C11B C10B N9B 118.9(3) . . ?
C15B C10B N9B 121.0(4) . . ?
C10B C11B C12B 121.5(4) . . ?
C10B C11B H11B 119.3 . . ?
C12B C11B H11B 119.3 . . ?
C11B C12B C13B 119.3(4) . . ?
C11B C12B H12B 120.4 . . ?
C13B C12B H12B 120.4 . . ?
O16B C13B C14B 116.3(4) . . ?
O16B C13B C12B 123.5(4) . . ?
C14B C13B C12B 120.3(4) . . ?
C13B C14B C15B 119.7(3) . . ?
C13B C14B C18B 119.6(4) . . ?
C15B C14B C18B 120.6(4) . . ?
C10B C15B C14B 119.1(4) . . ?
C10B C15B C19B 120.2(3) . . ?
C14B C15B C19B 120.6(3) . . ?
C13B O16B C17B 117.1(3) . . ?
O16B C17B H17D 109.5 . . ?
O16B C17B H17E 109.5 . . ?
H17D C17B H17E 109.5 . . ?
O16B C17B H17F 109.5 . . ?
H17D C17B H17F 109.5 . . ?
H17E C17B H17F 109.5 . . ?
N20B C18B C14B 113.7(3) . . ?
N20B C18B H18C 108.8 . . ?
C14B C18B H18C 108.8 . . ?
N20B C18B H18D 108.8 . . ?
C14B C18B H18D 108.8 . . ?
H18C C18B H18D 107.7 . . ?
N21B C19B C15B 115.9(3) . . ?
N21B C19B H19C 108.3 . . ?
C15B C19B H19C 108.3 . . ?
N21B C19B H19D 108.3 . . ?
C15B C19B H19D 108.3 . . ?
H19C C19B H19D 107.4 . . ?
C27B N20B C22B 113.5(3) . . ?
C27B N20B C18B 124.2(4) . . ?
C22B N20B C18B 121.9(3) . . ?
C28B N21B C22B 112.6(3) . . ?
C28B N21B C19B 122.5(3) . . ?
C22B N21B C19B 121.3(3) . . ?
N20B C22B N21B 114.2(3) . . ?
N20B C22B C23B 107.8(3) . . ?
N21B C22B C23B 115.4(3) . . ?
N20B C22B C31B 103.3(3) . . ?
N21B C22B C31B 103.6(3) . . ?
C23B C22B C31B 111.9(3) . . ?
O23B C23B O24B 126.3(5) . . ?
O23B C23B C22B 120.7(5) . . ?
O24B C23B C22B 113.0(4) . . ?
C23B O24B C25B 113.4(6) . . ?
C26B C25B O24B 104.7(8) . . ?
C26B C25B H25C 110.8 . . ?
O24B C25B H25C 110.8 . . ?
C26B C25B H25D 110.8 . . ?
O24B C25B H25D 110.8 . . ?
H25C C25B H25D 108.9 . . ?
O27B C27B N20B 126.4(4) . . ?
O27B C27B N29B 125.5(4) . . ?
N20B C27B N29B 108.1(4) . . ?
O28B C28B N21B 125.6(4) . . ?
O28B C28B N30B 125.2(4) . . ?
N21B C28B N30B 109.2(3) . . ?
C27B N29B C36B 121.4(3) . . ?
C27B N29B C31B 112.1(3) . . ?
C36B N29B C31B 125.6(3) . . ?
C28B N30B C37B 119.9(3) . . ?
C28B N30B C31B 111.4(3) . . ?
C37B N30B C31B 122.9(3) . . ?
N29B C31B N30B 114.7(3) . . ?
N29B C31B C32B 113.1(3) . . ?
N30B C31B C32B 109.7(3) . . ?
N29B C31B C22B 102.3(3) . . ?
N30B C31B C22B 102.8(3) . . ?
C32B C31B C22B 113.7(3) . . ?
O32B C32B O33B 126.0(4) . . ?
O32B C32B C31B 125.2(4) . . ?
O33B C32B C31B 108.7(3) . . ?
C32B O33B C34B 117.4(3) . . ?
C35B C34B O33B 109.6(4) . . ?
C35B C34B H34C 109.8 . . ?
O33B C34B H34C 109.8 . . ?
C35B C34B H34D 109.8 . . ?
O33B C34B H34D 109.8 . . ?
H34C C34B H34D 108.2 . . ?
N29B C36B N38B 115.0(3) . . ?
N29B C36B H36C 108.5 . . ?
N38B C36B H36C 108.5 . . ?
N29B C36B H36D 108.5 . . ?
N38B C36B H36D 108.5 . . ?
H36C C36B H36D 107.5 . . ?
N39B C37B N30B 115.5(3) . . ?
N39B C37B H37C 108.4 . . ?
N30B C37B H37C 108.4 . . ?
N39B C37B H37D 108.4 . . ?
N30B C37B H37D 108.4 . . ?
H37C C37B H37D 107.5 . . ?
C45B N38B C40B 111.5(3) . . ?
C45B N38B C36B 120.0(3) . . ?
C40B N38B C36B 124.6(3) . . ?
C46B N39B C37B 121.3(3) . . ?
C46B N39B C40B 111.9(3) . . ?
C37B N39B C40B 126.4(3) . . ?
N39B C40B N38B 114.5(3) . . ?
N39B C40B C41B 111.4(3) . . ?
N38B C40B C41B 109.6(3) . . ?
N39B C40B C49B 102.9(3) . . ?
N38B C40B C49B 103.2(3) . . ?
C41B C40B C49B 115.0(3) . . ?
O41B C41B O42B 126.7(4) . . ?
O41B C41B C40B 123.7(4) . . ?
O42B C41B C40B 109.5(4) . . ?
C41B O42B C43B 115.3(4) . . ?
C44B C43B O42B 106.8(4) . . ?
C44B C43B H43C 110.4 . . ?
O42B C43B H43C 110.4 . . ?
C44B C43B H43D 110.4 . . ?
O42B C43B H43D 110.4 . . ?
H43C C43B H43D 108.6 . . ?
C43B C44B H44D 109.5 . . ?
C43B C44B H44E 109.5 . . ?
H44D C44B H44E 109.5 . . ?
C43B C44B H44F 109.5 . . ?
H44D C44B H44F 109.5 . . ?
H44E C44B H44F 109.5 . . ?
O45B C45B N47B 126.2(4) . . ?
O45B C45B N38B 125.3(4) . . ?
N47B C45B N38B 108.5(3) . . ?
O46B C46B N48B 125.1(4) . . ?
O46B C46B N39B 125.4(4) . . ?
N48B C46B N39B 109.5(4) . . ?
C46B O46B H64A 116.0(11) . . ?
C46B O46B H66A 165.7 . . ?
H64A O46B H66A 57.8 . . ?
C45B N47B C49B 112.7(3) . . ?
C45B N47B C54B 122.5(3) . . ?
C49B N47B C54B 122.2(3) . . ?
C46B N48B C49B 112.2(4) . . ?
C46B N48B C55B 123.3(3) . . ?
C49B N48B C55B 123.6(3) . . ?
N47B C49B N48B 113.4(3) . . ?
N47B C49B C50B 110.2(3) . . ?
N48B C49B C50B 109.5(3) . . ?
N47B C49B C40B 104.0(3) . . ?
N48B C49B C40B 103.3(3) . . ?
C50B C49B C40B 116.3(3) . . ?
O50B C50B O51B 126.8(4) . . ?
O50B C50B C49B 124.9(4) . . ?
O51B C50B C49B 108.3(4) . . ?
C50B O51B C52B 116.5(5) . . ?
C53B C52B O51B 110.0(5) . . ?
C53B C52B H52C 109.7 . . ?
O51B C52B H52C 109.7 . . ?
C53B C52B H52D 109.7 . . ?
O51B C52B H52D 109.7 . . ?
H52C C52B H52D 108.2 . . ?
N47B C54B C56B 115.0(3) . . ?
N47B C54B H54C 108.5 . . ?
C56B C54B H54C 108.5 . . ?
N47B C54B H54D 108.5 . . ?
C56B C54B H54D 108.5 . . ?
H54C C54B H54D 107.5 . . ?
N48B C55B C57B 114.2(3) . . ?
N48B C55B H55C 108.7 . . ?
C57B C55B H55C 108.7 . . ?
N48B C55B H55D 108.7 . . ?
C57B C55B H55D 108.7 . . ?
H55C C55B H55D 107.6 . . ?
C57B C56B C61B 119.4(4) . . ?
C57B C56B C54B 122.0(4) . . ?
C61B C56B C54B 118.5(4) . . ?
C58B C57B C56B 119.3(4) . . ?
C58B C57B C55B 121.1(4) . . ?
C56B C57B C55B 119.5(4) . . ?
C59B C58B C57B 119.8(4) . . ?
C59B C58B N64B 117.0(4) . . ?
C57B C58B N64B 123.0(4) . . ?
C60B C59B C58B 121.4(4) . . ?
C60B C59B H59B 119.3 . . ?
C58B C59B H59B 119.3 . . ?
C59B C60B C61B 119.4(4) . . ?
C59B C60B H60B 120.3 . . ?
C61B C60B H60B 120.3 . . ?
O62B C61B C60B 123.1(4) . . ?
O62B C61B C56B 116.3(4) . . ?
C60B C61B C56B 120.6(4) . . ?
C61B O62B C63B 117.0(3) . . ?
O62B C63B H63D 109.5 . . ?
O62B C63B H63E 109.5 . . ?
H63D C63B H63E 109.5 . . ?
O62B C63B H63F 109.5 . . ?
H63D C63B H63F 109.5 . . ?
H63E C63B H63F 109.5 . . ?
C65B N64B C58B 123.0(3) . . ?
C65B N64B H64B 115(3) . . ?
C58B N64B H64B 112(3) . . ?
O65B C65B N64B 123.0(4) . . ?
O65B C65B N66B 123.6(4) . . ?
N64B C65B N66B 113.3(4) . . ?
C65B N66B C67B 127.3(4) . . ?
C65B N66B H66B 116.3 . . ?
C67B N66B H66B 116.3 . . ?
C68B C67B C72B 119.1(5) . . ?
C68B C67B N66B 124.2(4) . . ?
C72B C67B N66B 116.7(5) . . ?
C67B C68B C69B 120.7(6) . . ?
C67B C68B H68B 119.7 . . ?
C69B C68B H68B 119.7 . . ?
C70B C69B C68B 120.9(7) . . ?
C70B C69B H69B 119.5 . . ?
C68B C69B H69B 119.5 . . ?
C71B C70B C69B 119.3(7) . . ?
C71B C70B H70B 120.4 . . ?
C69B C70B H70B 120.4 . . ?
C70B C71B C72B 120.7(6) . . ?
C70B C71B H71B 119.6 . . ?
C72B C71B H71B 119.6 . . ?
C71B C72B C67B 119.3(6) . . ?
C71B C72B H72B 120.3 . . ?
C67B C72B H72B 120.3 . . ?
N1N C2N C3N 176.2(8) . . ?
C2N C3N H3N1 109.5 . . ?
C2N C3N H3N2 109.5 . . ?
H3N1 C3N H3N2 109.5 . . ?
C2N C3N H3N3 109.5 . . ?
H3N1 C3N H3N3 109.5 . . ?
H3N2 C3N H3N3 109.5 . . ?
N4N C5N C6N 176.9(9) . . ?
C5N C6N H6N1 109.5 . . ?
C5N C6N H6N2 109.5 . . ?
H6N1 C6N H6N2 109.5 . . ?
C5N C6N H6N3 109.5 . . ?
H6N1 C6N H6N3 109.5 . . ?
H6N2 C6N H6N3 109.5 . . ?

loop_
_geom_bond_atom_site_label_1
_geom_bond_atom_site_label_2
_geom_bond_distance
_geom_bond_site_symmetry_2
_geom_bond_publ_flag
C1A C6A 1.369(6) . ?
C1A C2A 1.384(6) . ?
C1A H1A 0.9400 . ?
C2A C3A 1.359(7) . ?
C2A H2A 0.9400 . ?
C3A C4A 1.363(7) . ?
C3A H3A 0.9400 . ?
C4A C5A 1.377(7) . ?
C4A H4A 0.9400 . ?
C5A C6A 1.379(6) . ?
C5A H5A 0.9400 . ?
C6A N7A 1.410(5) . ?
N7A C8A 1.376(5) . ?
N7A H7A 0.8700 . ?
C8A O8A 1.216(4) . ?
C8A N9A 1.358(5) . ?
N9A C10A 1.421(5) . ?
N9A H9A 0.8700 . ?
C10A C11A 1.385(6) . ?
C10A C15A 1.399(5) . ?
C11A C12A 1.380(6) . ?
C11A H11A 0.9400 . ?
C12A C13A 1.388(6) . ?
C12A H12A 0.9400 . ?
C13A O16A 1.369(5) . ?
C13A C14A 1.394(5) . ?
C14A C15A 1.398(5) . ?
C14A C18A 1.519(5) . ?
C15A C19A 1.513(5) . ?
O16A C17A 1.404(5) . ?
C17A H17A 0.9700 . ?
C17A H17B 0.9700 . ?
C17A H17C 0.9700 . ?
C18A N20A 1.456(5) . ?
C18A H18A 0.9800 . ?
C18A H18B 0.9800 . ?
C19A N21A 1.455(5) . ?
C19A H19A 0.9800 . ?
C19A H19B 0.9800 . ?
N20A C27A 1.359(5) . ?
N20A C22A 1.434(5) . ?
N21A C28A 1.361(5) . ?
N21A C22A 1.441(5) . ?
C22A C23A 1.540(6) . ?
C22A C31A 1.576(5) . ?
C23A O23A 1.194(5) . ?
C23A O24A 1.311(5) . ?
O24A C25A 1.475(6) . ?
C25A C26A 1.408(10) . ?
C25A H25A 0.9800 . ?
C25A H25B 0.9800 . ?
C26A H26A 0.9700 . ?
C26A H26B 0.9700 . ?
C26A H26C 0.9700 . ?
C27A O27A 1.212(4) . ?
C27A N29A 1.388(5) . ?
C28A O28A 1.217(4) . ?
C28A N30A 1.388(5) . ?
N29A C36A 1.443(5) . ?
N29A C31A 1.444(4) . ?
N30A C31A 1.449(5) . ?
N30A C37A 1.459(5) . ?
C31A C32A 1.547(6) . ?
C32A O32A 1.176(5) . ?
C32A O33A 1.321(5) . ?
O33A C34A 1.462(6) . ?
C34A C35A 1.525(9) . ?
C34A H34A 0.9800 . ?
C34A H34B 0.9800 . ?
C35A H35A 0.9700 . ?
C35A H35B 0.9700 . ?
C35A H35C 0.9700 . ?
C36A N38A 1.441(5) . ?
C36A H36A 0.9800 . ?
C36A H36B 0.9800 . ?
C37A N39A 1.442(5) . ?
C37A H37A 0.9800 . ?
C37A H37B 0.9800 . ?
N38A C45A 1.396(5) . ?
N38A C40A 1.461(5) . ?
N39A C46A 1.383(5) . ?
N39A C40A 1.452(5) . ?
C40A C41A 1.530(6) . ?
C40A C49A 1.573(5) . ?
C41A O41A 1.193(5) . ?
C41A O42A 1.320(5) . ?
O42A C43A 1.468(5) . ?
C43A C44A 1.486(8) . ?
C43A H43A 0.9800 . ?
C43A H43B 0.9800 . ?
C44A H44A 0.9700 . ?
C44A H44B 0.9700 . ?
C44A H44C 0.9700 . ?
C45A O45A 1.209(5) . ?
C45A N47A 1.368(5) . ?
C46A O46A 1.219(4) . ?
C46A N48A 1.365(5) . ?
O46A H64B 2.23(2) . ?
N47A C49A 1.433(5) . ?
N47A C54A 1.467(5) . ?
N48A C55A 1.448(5) . ?
N48A C49A 1.457(5) . ?
C49A C50A 1.521(5) . ?
C50A O50A 1.195(5) . ?
C50A O51A 1.324(5) . ?
O51A C52A 1.470(5) . ?
C52A C53A 1.346(9) . ?
C52A H52A 0.9800 . ?
C52A H52B 0.9800 . ?
C53A H53A 0.9700 . ?
C53A H53B 0.9700 . ?
C53A H53C 0.9700 . ?
C54A C56A 1.524(5) . ?
C54A H54A 0.9800 . ?
C54A H54B 0.9800 . ?
C55A C57A 1.523(5) . ?
C55A H55A 0.9800 . ?
C55A H55B 0.9800 . ?
C56A C57A 1.398(5) . ?
C56A C61A 1.402(6) . ?
C57A C58A 1.396(5) . ?
C58A C59A 1.387(5) . ?
C58A N64A 1.433(5) . ?
C59A C60A 1.360(5) . ?
C59A H59A 0.9400 . ?
C60A C61A 1.390(6) . ?
C60A H60A 0.9400 . ?
C61A O62A 1.369(5) . ?
O62A C63A 1.437(5) . ?
C63A H63A 0.9700 . ?
C63A H63B 0.9700 . ?
C63A H63C 0.9700 . ?
N64A C65A 1.354(5) . ?
N64A H64A 0.870(10) . ?
C65A O65A 1.235(4) . ?
C65A N66A 1.352(5) . ?
N66A C67A 1.392(5) . ?
N66A H66A 0.8700 . ?
C67A C72A 1.386(7) . ?
C67A C68A 1.386(7) . ?
C68A C69A 1.377(8) . ?
C68A H68A 0.9400 . ?
C69A C70A 1.374(10) . ?
C69A H69A 0.9400 . ?
C70A C71A 1.352(10) . ?
C70A H70A 0.9400 . ?
C71A C72A 1.387(7) . ?
C71A H71A 0.9400 . ?
C72A H72A 0.9400 . ?
C1B C6B 1.377(7) . ?
C1B C2B 1.417(7) . ?
C1B H1B 0.9400 . ?
C2B C3B 1.396(9) . ?
C2B H2B 0.9400 . ?
C3B C4B 1.356(9) . ?
C3B H3B 0.9400 . ?
C4B C5B 1.366(7) . ?
C4B H4B 0.9400 . ?
C5B C6B 1.382(7) . ?
C5B H5B 0.9400 . ?
C6B N7B 1.399(5) . ?
N7B C8B 1.371(5) . ?
N7B H7B 0.8700 . ?
C8B O8B 1.214(4) . ?
C8B N9B 1.367(5) . ?
N9B C10B 1.426(5) . ?
N9B H9B 0.8700 . ?
C10B C11B 1.367(5) . ?
C10B C15B 1.393(5) . ?
C11B C12B 1.378(6) . ?
C11B H11B 0.9400 . ?
C12B C13B 1.391(5) . ?
C12B H12B 0.9400 . ?
C13B O16B 1.364(5) . ?
C13B C14B 1.386(6) . ?
C14B C15B 1.408(5) . ?
C14B C18B 1.513(5) . ?
C15B C19B 1.511(5) . ?
O16B C17B 1.443(5) . ?
C17B H17D 0.9700 . ?
C17B H17E 0.9700 . ?
C17B H17F 0.9700 . ?
C18B N20B 1.464(5) . ?
C18B H18C 0.9800 . ?
C18B H18D 0.9800 . ?
C19B N21B 1.469(5) . ?
C19B H19C 0.9800 . ?
C19B H19D 0.9800 . ?
N20B C27B 1.353(5) . ?
N20B C22B 1.431(5) . ?
N21B C28B 1.361(5) . ?
N21B C22B 1.441(5) . ?
C22B C23B 1.560(6) . ?
C22B C31B 1.574(5) . ?
C23B O23B 1.189(5) . ?
C23B O24B 1.299(6) . ?
O24B C25B 1.516(7) . ?
C25B C26B 1.419(10) . ?
C25B H25C 0.9800 . ?
C25B H25D 0.9800 . ?
C26B H26D 0.9700 . ?
C26B H26E 0.9700 . ?
C26B H26F 0.9700 . ?
C27B O27B 1.217(5) . ?
C27B N29B 1.386(5) . ?
C28B O28B 1.221(4) . ?
C28B N30B 1.388(5) . ?
N29B C36B 1.441(5) . ?
N29B C31B 1.449(5) . ?
N30B C37B 1.451(5) . ?
N30B C31B 1.460(5) . ?
C31B C32B 1.539(6) . ?
C32B O32B 1.201(5) . ?
C32B O33B 1.314(5) . ?
O33B C34B 1.478(5) . ?
C34B C35B 1.463(7) . ?
C34B H34C 0.9800 . ?
C34B H34D 0.9800 . ?
C35B H35D 0.9700 . ?
C35B H35E 0.9700 . ?
C35B H35F 0.9700 . ?
C36B N38B 1.457(5) . ?
C36B H36C 0.9800 . ?
C36B H36D 0.9800 . ?
C37B N39B 1.446(5) . ?
C37B H37C 0.9800 . ?
C37B H37D 0.9800 . ?
N38B C45B 1.396(5) . ?
N38B C40B 1.457(5) . ?
N39B C46B 1.371(5) . ?
N39B C40B 1.446(5) . ?
C40B C41B 1.555(6) . ?
C40B C49B 1.565(6) . ?
C41B O41B 1.196(5) . ?
C41B O42B 1.321(5) . ?
O42B C43B 1.505(6) . ?
C43B C44B 1.479(8) . ?
C43B H43C 0.9800 . ?
C43B H43D 0.9800 . ?
C44B H44D 0.9700 . ?
C44B H44E 0.9700 . ?
C44B H44F 0.9700 . ?
C45B O45B 1.210(5) . ?
C45B N47B 1.372(5) . ?
C46B O46B 1.237(5) . ?
C46B N48B 1.351(5) . ?
O46B H64A 2.06(2) . ?
O46B H66A 2.2359 . ?
N47B C49B 1.435(5) . ?
N47B C54B 1.460(5) . ?
N48B C49B 1.447(5) . ?
N48B C55B 1.452(5) . ?
C49B C50B 1.552(6) . ?
C50B O50B 1.187(5) . ?
C50B O51B 1.352(7) . ?
O51B C52B 1.486(6) . ?
C52B C53B 1.472(8) . ?
C52B H52C 0.9800 . ?
C52B H52D 0.9800 . ?
C53B H53D 0.9700 . ?
C53B H53E 0.9700 . ?
C53B H53F 0.9700 . ?
C54B C56B 1.520(6) . ?
C54B H54C 0.9800 . ?
C54B H54D 0.9800 . ?
C55B C57B 1.520(6) . ?
C55B H55C 0.9800 . ?
C55B H55D 0.9800 . ?
C56B C57B 1.400(6) . ?
C56B C61B 1.405(6) . ?
C57B C58B 1.397(6) . ?
C58B C59B 1.389(6) . ?
C58B N64B 1.442(5) . ?
C59B C60B 1.370(6) . ?
C59B H59B 0.9400 . ?
C60B C61B 1.384(6) . ?
C60B H60B 0.9400 . ?
C61B O62B 1.373(5) . ?
O62B C63B 1.431(5) . ?
C63B H63D 0.9700 . ?
C63B H63E 0.9700 . ?
C63B H63F 0.9700 . ?
N64B C65B 1.365(5) . ?
N64B H64B 0.866(10) . ?
C65B O65B 1.216(4) . ?
C65B N66B 1.383(5) . ?
N66B C67B 1.422(6) . ?
N66B H66B 0.8700 . ?
C67B C68B 1.360(7) . ?
C67B C72B 1.400(7) . ?
C68B C69B 1.379(7) . ?
C68B H68B 0.9400 . ?
C69B C70B 1.374(9) . ?
C69B H69B 0.9400 . ?
C70B C71B 1.357(9) . ?
C70B H70B 0.9400 . ?
C71B C72B 1.399(8) . ?
C71B H71B 0.9400 . ?
C72B H72B 0.9400 . ?
N1N C2N 1.242(10) . ?
C2N C3N 1.363(11) . ?
C3N H3N1 0.9700 . ?
C3N H3N2 0.9700 . ?
C3N H3N3 0.9700 . ?
N4N C5N 1.155(9) . ?
C5N C6N 1.410(9) . ?
C6N H6N1 0.9700 . ?
C6N H6N2 0.9700 . ?
C6N H6N3 0.9700 . ?

loop_
_geom_hbond_atom_site_label_D
_geom_hbond_atom_site_label_H
_geom_hbond_atom_site_label_A
_geom_hbond_distance_DH
_geom_hbond_distance_HA
_geom_hbond_distance_DA
_geom_hbond_angle_DHA
_geom_hbond_site_symmetry_A
N7A H7A O65B 0.87 2.10 2.876(4) 148.5 .
N9A H9A O65B 0.87 2.04 2.842(4) 153.2 .
N64A H64A O46B 0.870(10) 2.06(2) 2.837(4) 148(4) .
N66A H66A O46B 0.87 2.24 3.013(4) 148.7 .
N7B H7B O65A 0.87 1.95 2.795(4) 162.7 .
N9B H9B O65A 0.87 2.34 3.013(4) 134.7 .
N64B H64B O46A 0.866(10) 2.23(2) 3.020(4) 152(4) .
N66B H66B N1N 0.87 2.24 3.066(8) 159.1 .

loop_
_geom_torsion_atom_site_label_1
_geom_torsion_atom_site_label_2
_geom_torsion_atom_site_label_3
_geom_torsion_atom_site_label_4
_geom_torsion
_geom_torsion_site_symmetry_1
_geom_torsion_site_symmetry_2
_geom_torsion_site_symmetry_3
_geom_torsion_site_symmetry_4
_geom_torsion_publ_flag
C6A C1A C2A C3A -1.5(8) . . . . ?
C1A C2A C3A C4A 0.7(8) . . . . ?
C2A C3A C4A C5A 0.2(9) . . . . ?
C3A C4A C5A C6A -0.1(9) . . . . ?
C2A C1A C6A C5A 1.5(7) . . . . ?
C2A C1A C6A N7A -178.8(5) . . . . ?
C4A C5A C6A C1A -0.7(8) . . . . ?
C4A C5A C6A N7A 179.6(5) . . . . ?
C1A C6A N7A C8A 22.2(7) . . . . ?
C5A C6A N7A C8A -158.1(5) . . . . ?
C6A N7A C8A O8A -10.5(7) . . . . ?
C6A N7A C8A N9A 170.6(4) . . . . ?
O8A C8A N9A C10A 0.8(6) . . . . ?
N7A C8A N9A C10A 179.8(4) . . . . ?
C8A N9A C10A C11A -78.5(5) . . . . ?
C8A N9A C10A C15A 101.9(4) . . . . ?
C15A C10A C11A C12A 0.0(6) . . . . ?
N9A C10A C11A C12A -179.6(3) . . . . ?
C10A C11A C12A C13A -0.1(6) . . . . ?
C11A C12A C13A O16A -178.8(4) . . . . ?
C11A C12A C13A C14A -0.1(6) . . . . ?
O16A C13A C14A C15A 179.1(3) . . . . ?
C12A C13A C14A C15A 0.4(6) . . . . ?
O16A C13A C14A C18A 1.0(5) . . . . ?
C12A C13A C14A C18A -177.8(3) . . . . ?
C13A C14A C15A C10A -0.4(5) . . . . ?
C18A C14A C15A C10A 177.6(3) . . . . ?
C13A C14A C15A C19A -176.1(3) . . . . ?
C18A C14A C15A C19A 2.0(5) . . . . ?
C11A C10A C15A C14A 0.2(5) . . . . ?
N9A C10A C15A C14A 179.8(3) . . . . ?
C11A C10A C15A C19A 176.0(3) . . . . ?
N9A C10A C15A C19A -4.4(5) . . . . ?
C12A C13A O16A C17A 0.5(6) . . . . ?
C14A C13A O16A C17A -178.2(4) . . . . ?
C13A C14A C18A N20A -125.1(4) . . . . ?
C15A C14A C18A N20A 56.8(5) . . . . ?
C14A C15A C19A N21A -57.4(5) . . . . ?
C10A C15A C19A N21A 126.9(4) . . . . ?
C14A C18A N20A C27A 81.9(4) . . . . ?
C14A C18A N20A C22A -77.4(5) . . . . ?
C15A C19A N21A C28A -101.0(4) . . . . ?
C15A C19A N21A C22A 72.5(5) . . . . ?
C27A N20A C22A N21A -101.9(4) . . . . ?
C18A N20A C22A N21A 59.4(5) . . . . ?
C27A N20A C22A C23A 129.4(3) . . . . ?
C18A N20A C22A C23A -69.3(4) . . . . ?
C27A N20A C22A C31A 9.1(4) . . . . ?
C18A N20A C22A C31A 170.5(3) . . . . ?
C28A N21A C22A N20A 117.8(3) . . . . ?
C19A N21A C22A N20A -56.3(4) . . . . ?
C28A N21A C22A C23A -116.9(4) . . . . ?
C19A N21A C22A C23A 69.0(4) . . . . ?
C28A N21A C22A C31A 6.4(4) . . . . ?
C19A N21A C22A C31A -167.7(3) . . . . ?
N20A C22A C23A O23A -47.8(5) . . . . ?
N21A C22A C23A O23A -176.0(4) . . . . ?
C31A C22A C23A O23A 66.3(5) . . . . ?
N20A C22A C23A O24A 130.7(4) . . . . ?
N21A C22A C23A O24A 2.5(5) . . . . ?
C31A C22A C23A O24A -115.2(4) . . . . ?
O23A C23A O24A C25A 0.8(7) . . . . ?
C22A C23A O24A C25A -177.7(5) . . . . ?
C23A O24A C25A C26A 160.3(7) . . . . ?
C22A N20A C27A O27A 172.2(4) . . . . ?
C18A N20A C27A O27A 11.4(6) . . . . ?
C22A N20A C27A N29A -8.9(4) . . . . ?
C18A N20A C27A N29A -169.7(3) . . . . ?
C22A N21A C28A O28A 175.7(4) . . . . ?
C19A N21A C28A O28A -10.2(6) . . . . ?
C22A N21A C28A N30A -4.2(4) . . . . ?
C19A N21A C28A N30A 169.8(3) . . . . ?
O27A C27A N29A C36A 4.2(6) . . . . ?
N20A C27A N29A C36A -174.7(3) . . . . ?
O27A C27A N29A C31A -176.5(4) . . . . ?
N20A C27A N29A C31A 4.6(4) . . . . ?
O28A C28A N30A C31A 179.8(4) . . . . ?
N21A C28A N30A C31A -0.2(4) . . . . ?
O28A C28A N30A C37A -12.0(6) . . . . ?
N21A C28A N30A C37A 168.0(3) . . . . ?
C27A N29A C31A N30A 111.2(3) . . . . ?
C36A N29A C31A N30A -69.5(4) . . . . ?
C27A N29A C31A C32A -120.4(3) . . . . ?
C36A N29A C31A C32A 58.9(5) . . . . ?
C27A N29A C31A C22A 1.0(4) . . . . ?
C36A N29A C31A C22A -179.8(3) . . . . ?
C28A N30A C31A N29A -106.1(3) . . . . ?
C37A N30A C31A N29A 86.3(4) . . . . ?
C28A N30A C31A C32A 125.3(3) . . . . ?
C37A N30A C31A C32A -42.3(5) . . . . ?
C28A N30A C31A C22A 3.9(4) . . . . ?
C37A N30A C31A C22A -163.8(3) . . . . ?
N20A C22A C31A N29A -5.7(4) . . . . ?
N21A C22A C31A N29A 113.1(3) . . . . ?
C23A C22A C31A N29A -122.6(3) . . . . ?
N20A C22A C31A N30A -124.7(3) . . . . ?
N21A C22A C31A N30A -5.9(3) . . . . ?
C23A C22A C31A N30A 118.4(3) . . . . ?
N20A C22A C31A C32A 114.9(3) . . . . ?
N21A C22A C31A C32A -126.2(3) . . . . ?
C23A C22A C31A C32A -1.9(4) . . . . ?
N29A C31A C32A O32A 0.9(6) . . . . ?
N30A C31A C32A O32A 130.8(4) . . . . ?
C22A C31A C32A O32A -114.0(5) . . . . ?
N29A C31A C32A O33A -179.2(3) . . . . ?
N30A C31A C32A O33A -49.3(4) . . . . ?
C22A C31A C32A O33A 65.9(4) . . . . ?
O32A C32A O33A C34A 3.5(7) . . . . ?
C31A C32A O33A C34A -176.4(4) . . . . ?
C32A O33A C34A C35A 178.2(5) . . . . ?
C27A N29A C36A N38A -106.8(4) . . . . ?
C31A N29A C36A N38A 74.0(5) . . . . ?
C28A N30A C37A N39A 104.5(4) . . . . ?
C31A N30A C37A N39A -88.9(4) . . . . ?
N29A C36A N38A C45A 115.7(4) . . . . ?
N29A C36A N38A C40A -91.1(4) . . . . ?
N30A C37A N39A C46A -97.9(4) . . . . ?
N30A C37A N39A C40A 70.3(5) . . . . ?
C46A N39A C40A N38A 100.9(4) . . . . ?
C37A N39A C40A N38A -68.2(5) . . . . ?
C46A N39A C40A C41A -131.6(3) . . . . ?
C37A N39A C40A C41A 59.4(5) . . . . ?
C46A N39A C40A C49A -9.5(4) . . . . ?
C37A N39A C40A C49A -178.6(3) . . . . ?
C45A N38A C40A N39A -118.5(3) . . . . ?
C36A N38A C40A N39A 86.3(4) . . . . ?
C45A N38A C40A C41A 112.7(4) . . . . ?
C36A N38A C40A C41A -42.4(4) . . . . ?
C45A N38A C40A C49A -7.4(4) . . . . ?
C36A N38A C40A C49A -162.5(3) . . . . ?
N39A C40A C41A O41A -12.7(6) . . . . ?
N38A C40A C41A O41A 117.4(5) . . . . ?
C49A C40A C41A O41A -129.2(5) . . . . ?
N39A C40A C41A O42A 167.4(3) . . . . ?
N38A C40A C41A O42A -62.5(4) . . . . ?
C49A C40A C41A O42A 50.9(4) . . . . ?
O41A C41A O42A C43A 7.0(7) . . . . ?
C40A C41A O42A C43A -173.1(4) . . . . ?
C41A O42A C43A C44A 174.1(5) . . . . ?
C36A N38A C45A O45A -20.8(5) . . . . ?
C40A N38A C45A O45A -176.8(4) . . . . ?
C36A N38A C45A N47A 157.9(3) . . . . ?
C40A N38A C45A N47A 1.8(4) . . . . ?
C37A N39A C46A O46A -6.9(5) . . . . ?
C40A N39A C46A O46A -176.7(3) . . . . ?
C37A N39A C46A N48A 173.0(3) . . . . ?
C40A N39A C46A N48A 3.1(4) . . . . ?
N48A C46A O46A H64B -67.1(12) . . . . ?
N39A C46A O46A H64B 112.7(12) . . . . ?
O45A C45A N47A C49A -175.9(4) . . . . ?
N38A C45A N47A C49A 5.5(4) . . . . ?
O45A C45A N47A C54A -20.6(6) . . . . ?
N38A C45A N47A C54A 160.8(3) . . . . ?
O46A C46A N48A C55A 0.6(6) . . . . ?
N39A C46A N48A C55A -179.2(3) . . . . ?
O46A C46A N48A C49A -174.6(3) . . . . ?
N39A C46A N48A C49A 5.6(4) . . . . ?
C45A N47A C49A N48A 100.1(4) . . . . ?
C54A N47A C49A N48A -55.1(4) . . . . ?
C45A N47A C49A C50A -135.4(3) . . . . ?
C54A N47A C49A C50A 69.4(4) . . . . ?
C45A N47A C49A C40A -9.8(4) . . . . ?
C54A N47A C49A C40A -165.0(3) . . . . ?
C46A N48A C49A N47A -122.2(3) . . . . ?
C55A N48A C49A N47A 62.5(4) . . . . ?
C46A N48A C49A C50A 111.6(4) . . . . ?
C55A N48A C49A C50A -63.7(4) . . . . ?
C46A N48A C49A C40A -10.9(4) . . . . ?
C55A N48A C49A C40A 173.7(3) . . . . ?
N39A C40A C49A N47A 129.7(3) . . . . ?
N38A C40A C49A N47A 9.9(3) . . . . ?
C41A C40A C49A N47A -108.4(3) . . . . ?
N39A C40A C49A N48A 11.7(3) . . . . ?
N38A C40A C49A N48A -108.1(3) . . . . ?
C41A C40A C49A N48A 133.6(3) . . . . ?
N39A C40A C49A C50A -106.6(3) . . . . ?
N38A C40A C49A C50A 133.6(3) . . . . ?
C41A C40A C49A C50A 15.3(5) . . . . ?
N47A C49A C50A O50A -10.7(6) . . . . ?
N48A C49A C50A O50A 116.0(5) . . . . ?
C40A C49A C50A O50A -129.9(4) . . . . ?
N47A C49A C50A O51A 172.1(3) . . . . ?
N48A C49A C50A O51A -61.2(4) . . . . ?
C40A C49A C50A O51A 52.9(5) . . . . ?
O50A C50A O51A C52A 1.3(7) . . . . ?
C49A C50A O51A C52A 178.5(4) . . . . ?
C50A O51A C52A C53A -179.8(8) . . . . ?
C45A N47A C54A C56A -81.2(4) . . . . ?
C49A N47A C54A C56A 71.9(5) . . . . ?
C46A N48A C55A C57A 105.6(4) . . . . ?
C49A N48A C55A C57A -79.6(4) . . . . ?
N47A C54A C56A C57A -60.6(5) . . . . ?
N47A C54A C56A C61A 121.9(4) . . . . ?
C61A C56A C57A C58A 1.4(5) . . . . ?
C54A C56A C57A C58A -176.0(3) . . . . ?
C61A C56A C57A C55A -177.1(4) . . . . ?
C54A C56A C57A C55A 5.5(5) . . . . ?
N48A C55A C57A C58A -124.2(4) . . . . ?
N48A C55A C57A C56A 54.3(5) . . . . ?
C56A C57A C58A C59A 0.1(6) . . . . ?
C55A C57A C58A C59A 178.6(4) . . . . ?
C56A C57A C58A N64A -174.0(3) . . . . ?
C55A C57A C58A N64A 4.5(5) . . . . ?
C57A C58A C59A C60A -1.5(6) . . . . ?
N64A C58A C59A C60A 172.8(4) . . . . ?
C58A C59A C60A C61A 1.4(6) . . . . ?
C59A C60A C61A O62A 179.7(4) . . . . ?
C59A C60A C61A C56A 0.1(6) . . . . ?
C57A C56A C61A O62A 178.8(3) . . . . ?
C54A C56A C61A O62A -3.6(5) . . . . ?
C57A C56A C61A C60A -1.5(6) . . . . ?
C54A C56A C61A C60A 176.0(4) . . . . ?
C60A C61A O62A C63A 4.0(6) . . . . ?
C56A C61A O62A C63A -176.3(4) . . . . ?
C59A C58A N64A C65A 116.8(4) . . . . ?
C57A C58A N64A C65A -69.0(5) . . . . ?
C58A N64A C65A O65A 21.5(6) . . . . ?
C58A N64A C65A N66A -160.4(4) . . . . ?
O65A C65A N66A C67A 15.9(7) . . . . ?
N64A C65A N66A C67A -162.2(4) . . . . ?
C65A N66A C67A C72A 8.9(7) . . . . ?
C65A N66A C67A C68A -172.9(5) . . . . ?
C72A C67A C68A C69A 2.6(9) . . . . ?
N66A C67A C68A C69A -175.7(6) . . . . ?
C67A C68A C69A C70A -1.3(12) . . . . ?
C68A C69A C70A C71A -0.8(13) . . . . ?
C69A C70A C71A C72A 1.7(12) . . . . ?
C68A C67A C72A C71A -1.7(8) . . . . ?
N66A C67A C72A C71A 176.4(5) . . . . ?
C70A C71A C72A C67A -0.4(10) . . . . ?
C6B C1B C2B C3B -1.6(8) . . . . ?
C1B C2B C3B C4B -0.4(9) . . . . ?
C2B C3B C4B C5B 2.4(10) . . . . ?
C3B C4B C5B C6B -2.5(9) . . . . ?
C2B C1B C6B C5B 1.5(7) . . . . ?
C2B C1B C6B N7B -176.5(5) . . . . ?
C4B C5B C6B C1B 0.6(8) . . . . ?
C4B C5B C6B N7B 178.7(5) . . . . ?
C1B C6B N7B C8B -25.7(8) . . . . ?
C5B C6B N7B C8B 156.3(5) . . . . ?
C6B N7B C8B O8B -1.4(8) . . . . ?
C6B N7B C8B N9B 179.4(4) . . . . ?
O8B C8B N9B C10B -18.2(7) . . . . ?
N7B C8B N9B C10B 161.1(4) . . . . ?
C8B N9B C10B C11B -47.8(5) . . . . ?
C8B N9B C10B C15B 133.8(4) . . . . ?
C15B C10B C11B C12B 2.6(6) . . . . ?
N9B C10B C11B C12B -175.7(3) . . . . ?
C10B C11B C12B C13B -0.3(6) . . . . ?
C11B C12B C13B O16B 178.9(4) . . . . ?
C11B C12B C13B C14B -0.5(6) . . . . ?
O16B C13B C14B C15B 179.5(3) . . . . ?
C12B C13B C14B C15B -1.1(6) . . . . ?
O16B C13B C14B C18B 1.6(5) . . . . ?
C12B C13B C14B C18B -179.0(4) . . . . ?
C11B C10B C15B C14B -4.1(5) . . . . ?
N9B C10B C15B C14B 174.2(3) . . . . ?
C11B C10B C15B C19B 172.8(3) . . . . ?
N9B C10B C15B C19B -8.9(5) . . . . ?
C13B C14B C15B C10B 3.3(5) . . . . ?
C18B C14B C15B C10B -178.8(4) . . . . ?
C13B C14B C15B C19B -173.5(3) . . . . ?
C18B C14B C15B C19B 4.4(5) . . . . ?
C14B C13B O16B C17B -175.6(4) . . . . ?
C12B C13B O16B C17B 5.0(6) . . . . ?
C13B C14B C18B N20B -125.4(4) . . . . ?
C15B C14B C18B N20B 56.7(5) . . . . ?
C10B C15B C19B N21B 121.3(4) . . . . ?
C14B C15B C19B N21B -61.9(5) . . . . ?
C14B C18B N20B C27B 93.3(5) . . . . ?
C14B C18B N20B C22B -79.4(5) . . . . ?
C15B C19B N21B C28B -84.1(4) . . . . ?
C15B C19B N21B C22B 73.0(5) . . . . ?
C27B N20B C22B N21B -114.2(4) . . . . ?
C18B N20B C22B N21B 59.2(5) . . . . ?
C27B N20B C22B C23B 116.1(4) . . . . ?
C18B N20B C22B C23B -70.5(4) . . . . ?
C27B N20B C22B C31B -2.5(4) . . . . ?
C18B N20B C22B C31B 170.9(3) . . . . ?
C28B N21B C22B N20B 105.8(4) . . . . ?
C19B N21B C22B N20B -53.4(5) . . . . ?
C28B N21B C22B C23B -128.5(4) . . . . ?
C19B N21B C22B C23B 72.3(5) . . . . ?
C28B N21B C22B C31B -5.8(4) . . . . ?
C19B N21B C22B C31B -165.0(3) . . . . ?
N20B C22B C23B O23B -54.5(6) . . . . ?
N21B C22B C23B O23B 176.5(4) . . . . ?
C31B C22B C23B O23B 58.4(6) . . . . ?
N20B C22B C23B O24B 125.0(4) . . . . ?
N21B C22B C23B O24B -3.9(6) . . . . ?
C31B C22B C23B O24B -122.1(4) . . . . ?
O23B C23B O24B C25B -10.1(11) . . . . ?
C22B C23B O24B C25B 170.4(8) . . . . ?
C23B O24B C25B C26B 168.4(11) . . . . ?
C22B N20B C27B O27B 178.9(4) . . . . ?
C18B N20B C27B O27B 5.7(6) . . . . ?
C22B N20B C27B N29B -2.9(4) . . . . ?
C18B N20B C27B N29B -176.1(3) . . . . ?
C22B N21B C28B O28B -177.0(4) . . . . ?
C19B N21B C28B O28B -18.2(6) . . . . ?
C22B N21B C28B N30B 2.4(4) . . . . ?
C19B N21B C28B N30B 161.3(3) . . . . ?
O27B C27B N29B C36B -4.4(6) . . . . ?
N20B C27B N29B C36B 177.4(3) . . . . ?
O27B C27B N29B C31B -174.1(4) . . . . ?
N20B C27B N29B C31B 7.7(4) . . . . ?
O28B C28B N30B C37B -24.1(6) . . . . ?
N21B C28B N30B C37B 156.5(3) . . . . ?
O28B C28B N30B C31B -178.1(4) . . . . ?
N21B C28B N30B C31B 2.5(4) . . . . ?
C27B N29B C31B N30B 101.7(4) . . . . ?
C36B N29B C31B N30B -67.5(5) . . . . ?
C27B N29B C31B C32B -131.5(4) . . . . ?
C36B N29B C31B C32B 59.3(5) . . . . ?
C27B N29B C31B C22B -8.7(4) . . . . ?
C36B N29B C31B C22B -178.0(3) . . . . ?
C28B N30B C31B N29B -115.9(3) . . . . ?
C37B N30B C31B N29B 91.1(4) . . . . ?
C28B N30B C31B C32B 115.6(4) . . . . ?
C37B N30B C31B C32B -37.4(5) . . . . ?
C28B N30B C31B C22B -5.8(4) . . . . ?
C37B N30B C31B C22B -158.8(3) . . . . ?
N20B C22B C31B N29B 6.5(4) . . . . ?
N21B C22B C31B N29B 125.8(3) . . . . ?
C23B C22B C31B N29B -109.2(4) . . . . ?
N20B C22B C31B N30B -112.7(3) . . . . ?
N21B C22B C31B N30B 6.7(4) . . . . ?
C23B C22B C31B N30B 131.6(4) . . . . ?
N20B C22B C31B C32B 128.8(3) . . . . ?
N21B C22B C31B C32B -111.9(3) . . . . ?
C23B C22B C31B C32B 13.1(5) . . . . ?
N29B C31B C32B O32B -8.2(6) . . . . ?
N30B C31B C32B O32B 121.2(5) . . . . ?
C22B C31B C32B O32B -124.3(5) . . . . ?
N29B C31B C32B O33B 174.9(3) . . . . ?
N30B C31B C32B O33B -55.7(4) . . . . ?
C22B C31B C32B O33B 58.8(4) . . . . ?
O32B C32B O33B C34B -3.7(7) . . . . ?
C31B C32B O33B C34B 173.1(4) . . . . ?
C32B O33B C34B C35B -163.3(6) . . . . ?
C27B N29B C36B N38B -100.8(4) . . . . ?
C31B N29B C36B N38B 67.5(5) . . . . ?
C28B N30B C37B N39B 117.4(4) . . . . ?
C31B N30B C37B N39B -91.7(4) . . . . ?
N29B C36B N38B C45B 112.4(4) . . . . ?
N29B C36B N38B C40B -91.8(4) . . . . ?
N30B C37B N39B C46B -104.3(4) . . . . ?
N30B C37B N39B C40B 67.4(5) . . . . ?
C46B N39B C40B N38B 107.2(4) . . . . ?
C37B N39B C40B N38B -65.2(5) . . . . ?
C46B N39B C40B C41B -127.7(4) . . . . ?
C37B N39B C40B C41B 59.9(5) . . . . ?
C46B N39B C40B C49B -4.0(4) . . . . ?
C37B N39B C40B C49B -176.4(3) . . . . ?
C45B N38B C40B N39B -112.6(4) . . . . ?
C36B N38B C40B N39B 89.8(4) . . . . ?
C45B N38B C40B C41B 121.5(4) . . . . ?
C36B N38B C40B C41B -36.2(5) . . . . ?
C45B N38B C40B C49B -1.5(4) . . . . ?
C36B N38B C40B C49B -159.1(3) . . . . ?
N39B C40B C41B O41B -3.2(6) . . . . ?
N38B C40B C41B O41B 124.5(5) . . . . ?
C49B C40B C41B O41B -119.8(5) . . . . ?
N39B C40B C41B O42B 179.0(4) . . . . ?
N38B C40B C41B O42B -53.3(5) . . . . ?
C49B C40B C41B O42B 62.4(5) . . . . ?
O41B C41B O42B C43B -8.9(8) . . . . ?
C40B C41B O42B C43B 168.8(5) . . . . ?
C41B O42B C43B C44B -172.6(6) . . . . ?
C40B N38B C45B O45B -178.2(4) . . . . ?
C36B N38B C45B O45B -19.4(5) . . . . ?
C40B N38B C45B N47B 0.0(4) . . . . ?
C36B N38B C45B N47B 158.8(3) . . . . ?
C37B N39B C46B O46B -4.4(6) . . . . ?
C40B N39B C46B O46B -177.2(3) . . . . ?
C37B N39B C46B N48B 176.3(3) . . . . ?
C40B N39B C46B N48B 3.5(4) . . . . ?
N48B C46B O46B H64A -76.9(11) . . . . ?
N39B C46B O46B H64A 103.9(11) . . . . ?
N48B C46B O46B H66A -137.4 . . . . ?
N39B C46B O46B H66A 43.4 . . . . ?
O45B C45B N47B C49B 179.9(4) . . . . ?
N38B C45B N47B C49B 1.8(4) . . . . ?
O45B C45B N47B C54B -18.1(6) . . . . ?
N38B C45B N47B C54B 163.8(3) . . . . ?
O46B C46B N48B C49B 179.5(3) . . . . ?
N39B C46B N48B C49B -1.2(4) . . . . ?
O46B C46B N48B C55B 9.8(6) . . . . ?
N39B C46B N48B C55B -170.9(3) . . . . ?
C45B N47B C49B N48B 108.9(4) . . . . ?
C54B N47B C49B N48B -53.2(5) . . . . ?
C45B N47B C49B C50B -127.9(4) . . . . ?
C54B N47B C49B C50B 70.0(5) . . . . ?
C45B N47B C49B C40B -2.6(4) . . . . ?
C54B N47B C49B C40B -164.7(3) . . . . ?
C46B N48B C49B N47B -113.2(4) . . . . ?
C55B N48B C49B N47B 56.4(5) . . . . ?
C46B N48B C49B C50B 123.2(4) . . . . ?
C55B N48B C49B C50B -67.2(5) . . . . ?
C46B N48B C49B C40B -1.2(4) . . . . ?
C55B N48B C49B C40B 168.4(3) . . . . ?
N39B C40B C49B N47B 121.7(3) . . . . ?
N38B C40B C49B N47B 2.4(4) . . . . ?
C41B C40B C49B N47B -117.0(4) . . . . ?
N39B C40B C49B N48B 3.0(4) . . . . ?
N38B C40B C49B N48B -116.3(3) . . . . ?
C41B C40B C49B N48B 124.3(4) . . . . ?
N39B C40B C49B C50B -116.9(4) . . . . ?
N38B C40B C49B C50B 123.8(3) . . . . ?
C41B C40B C49B C50B 4.4(5) . . . . ?
N47B C49B C50B O50B -7.0(7) . . . . ?
N48B C49B C50B O50B 118.4(5) . . . . ?
C40B C49B C50B O50B -125.1(5) . . . . ?
N47B C49B C50B O51B 170.4(4) . . . . ?
N48B C49B C50B O51B -64.2(5) . . . . ?
C40B C49B C50B O51B 52.4(5) . . . . ?
O50B C50B O51B C52B -3.5(9) . . . . ?
C49B C50B O51B C52B 179.1(5) . . . . ?
C50B O51B C52B C53B 93.3(8) . . . . ?
C45B N47B C54B C56B -86.3(5) . . . . ?
C49B N47B C54B C56B 74.0(4) . . . . ?
C46B N48B C55B C57B 90.9(4) . . . . ?
C49B N48B C55B C57B -77.6(4) . . . . ?
N47B C54B C56B C57B -60.9(5) . . . . ?
N47B C54B C56B C61B 120.4(4) . . . . ?
C61B C56B C57B C58B 1.3(6) . . . . ?
C54B C56B C57B C58B -177.4(4) . . . . ?
C61B C56B C57B C55B -178.7(4) . . . . ?
C54B C56B C57B C55B 2.6(6) . . . . ?
N48B C55B C57B C58B -122.7(4) . . . . ?
N48B C55B C57B C56B 57.3(5) . . . . ?
C56B C57B C58B C59B 0.0(6) . . . . ?
C55B C57B C58B C59B 179.9(4) . . . . ?
C56B C57B C58B N64B -174.9(4) . . . . ?
C55B C57B C58B N64B 5.1(6) . . . . ?
C57B C58B C59B C60B -0.7(6) . . . . ?
N64B C58B C59B C60B 174.4(4) . . . . ?
C58B C59B C60B C61B 0.2(6) . . . . ?
C59B C60B C61B O62B -179.5(4) . . . . ?
C59B C60B C61B C56B 1.1(6) . . . . ?
C57B C56B C61B O62B 178.7(3) . . . . ?
C54B C56B C61B O62B -2.6(5) . . . . ?
C57B C56B C61B C60B -1.9(6) . . . . ?
C54B C56B C61B C60B 176.9(4) . . . . ?
C60B C61B O62B C63B -1.6(6) . . . . ?
C56B C61B O62B C63B 177.8(4) . . . . ?
C59B C58B N64B C65B 110.3(4) . . . . ?
C57B C58B N64B C65B -74.8(5) . . . . ?
C58B N64B C65B O65B 19.7(6) . . . . ?
C58B N64B C65B N66B -164.0(4) . . . . ?
O65B C65B N66B C67B -5.6(7) . . . . ?
N64B C65B N66B C67B 178.1(4) . . . . ?
C65B N66B C67B C68B -22.0(7) . . . . ?
C65B N66B C67B C72B 160.0(4) . . . . ?
C72B C67B C68B C69B -1.9(8) . . . . ?
N66B C67B C68B C69B -180.0(5) . . . . ?
C67B C68B C69B C70B 1.7(10) . . . . ?
C68B C69B C70B C71B 0.1(11) . . . . ?
C69B C70B C71B C72B -1.6(11) . . . . ?
C70B C71B C72B C67B 1.4(9) . . . . ?
C68B C67B C72B C71B 0.4(7) . . . . ?
N66B C67B C72B C71B 178.6(4) . . . . ?

loop_
_platon_squeeze_void_nr
_platon_squeeze_void_average_x
_platon_squeeze_void_average_y
_platon_squeeze_void_average_z
_platon_squeeze_void_volume
_platon_squeeze_void_count_electrons
1 0.250 0.250 0.000 731.4 71.9
2 0.750 0.750 0.000 731.4 71.9
3 0.250 0.750 0.500 731.4 71.9
4 0.750 0.250 0.500 731.4 71.9
